data_4124399
loop_
_publ_author_name
'Normand, Adrien T.'
'Daniliuc, Constantin G.'
'Wibbeling, Birgit'
'Kehr, Gerald'
'Le Gendre, Pierre'
'Erker, Gerhard'

_publ_section_title
;
 Phosphido- and Amidozirconocene Cation-Based Frustrated Lewis Pair
 Chemistry.
;
_journal_name_full 'Journal of the American Chemical Society'
_journal_page_first 150811081316009
_journal_paper_doi 10.1021/jacs.5b06551
_journal_year 2015
_chemical_formula_sum 'C83 H66 B F24 O P Zr'
_chemical_formula_weight 1668.36
_chemical_name_systematic
; 
 ? 
;
_space_group_IT_number 14
_symmetry_cell_setting monoclinic
_symmetry_space_group_name_Hall '-P 2ybc'
_symmetry_space_group_name_H-M 'P 1 21/c 1'
_atom_sites_solution_hydrogens geom
_atom_sites_solution_primary direct
_atom_sites_solution_secondary difmap
_audit_creation_method SHELXL-97
_cell_angle_alpha 90.00
_cell_angle_beta 97.3860(10)
_cell_angle_gamma 90.00
_cell_formula_units_Z 4
_cell_length_a 13.0949(2)
_cell_length_b 16.3331(3)
_cell_length_c 38.1047(8)
_cell_measurement_reflns_used 14298
_cell_measurement_temperature 223(2)
_cell_measurement_theta_max 25.35
_cell_measurement_theta_min 3.70
_cell_volume 8082.2(3)
_computing_cell_refinement 'Collect (Nonius B.V., 1998)'
_computing_data_collection 'Collect (Nonius B.V., 1998)'
_computing_data_reduction 'Denzo-SMN (Otwinowski & Minor, 1997)'
_computing_molecular_graphics 'XP (BrukerAXS, 2000)'
_computing_publication_material 'SHELXL-97 (Sheldrick, 1997)'
_computing_structure_refinement 'SHELXL-97 (Sheldrick, 1997)'
_computing_structure_solution 'SHELXS-97 (Sheldrick, 1990)'
_diffrn_ambient_temperature 223(2)
_diffrn_measured_fraction_theta_full 0.992
_diffrn_measured_fraction_theta_max 0.992
_diffrn_measurement_device_type 'Nonius KappaCCD APEXII'
_diffrn_measurement_method '\w and \f scans'
_diffrn_radiation_monochromator 'Montel mirror'
_diffrn_radiation_source 'rotating anode Nonius FR591'
_diffrn_radiation_type MoK\a
_diffrn_radiation_wavelength 0.71073
_diffrn_reflns_av_R_equivalents 0.105
_diffrn_reflns_av_sigmaI/netI 0.1043
_diffrn_reflns_limit_h_max 15
_diffrn_reflns_limit_h_min -15
_diffrn_reflns_limit_k_max 19
_diffrn_reflns_limit_k_min 0
_diffrn_reflns_limit_l_max 45
_diffrn_reflns_limit_l_min 0
_diffrn_reflns_number 57728
_diffrn_reflns_theta_full 25.03
_diffrn_reflns_theta_max 25.03
_diffrn_reflns_theta_min 3.77
_exptl_absorpt_coefficient_mu 0.255
_exptl_absorpt_correction_T_max 0.9924
_exptl_absorpt_correction_T_min 0.9849
_exptl_absorpt_correction_type multi-scan
_exptl_absorpt_process_details 'Denzo (Otwinowski, Borek, Majewski & Minor, 2003)'
_exptl_crystal_colour 'pale yellow'
_exptl_crystal_density_diffrn 1.371
_exptl_crystal_density_method 'not measured'
_exptl_crystal_description prism
_exptl_crystal_F_000 3392
_exptl_crystal_size_max 0.06
_exptl_crystal_size_mid 0.05
_exptl_crystal_size_min 0.03
_refine_diff_density_max 0.512
_refine_diff_density_min -0.403
_refine_diff_density_rms 0.076
_refine_ls_extinction_method none
_refine_ls_goodness_of_fit_ref 1.069
_refine_ls_hydrogen_treatment constr
_refine_ls_matrix_type full
_refine_ls_number_parameters 1434
_refine_ls_number_reflns 14162
_refine_ls_number_restraints 1197
_refine_ls_restrained_S_all 1.100
_refine_ls_R_factor_all 0.1993
_refine_ls_R_factor_gt 0.0997
_refine_ls_shift/su_max 0.001
_refine_ls_shift/su_mean 0.000
_refine_ls_structure_factor_coef Fsqd
_refine_ls_weighting_details 'calc w=1/[\s^2^(Fo^2^)+(0.1408P)^2^+4.1634P] where P=(Fo^2^+2Fc^2^)/3'
_refine_ls_weighting_scheme calc
_refine_ls_wR_factor_gt 0.2480
_refine_ls_wR_factor_ref 0.2846
_reflns_number_gt 6888
_reflns_number_total 14162
_reflns_threshold_expression >2sigma(I)
_cod_data_source_file ja5b06551_si_002.cif
_cod_data_source_block erk7851
_cod_original_sg_symbol_H-M P21/c
_cod_database_code 4124399

loop_
_symmetry_equiv_pos_as_xyz
'x, y, z'
'-x, y+1/2, -z+1/2'
'-x, -y, -z'
'x, -y-1/2, z-1/2'

loop_
_atom_site_label
_atom_site_type_symbol
_atom_site_fract_x
_atom_site_fract_y
_atom_site_fract_z
_atom_site_U_iso_or_equiv
_atom_site_adp_type
_atom_site_occupancy
_atom_site_symmetry_multiplicity
_atom_site_calc_flag
_atom_site_refinement_flags
_atom_site_disorder_assembly
_atom_site_disorder_group
Zr1 Zr 0.48341(6) 0.92476(4) 0.86568(2) 0.0741(3) Uani 1 1 d D A .
C1 C 0.5111(18) 0.8613(13) 0.9275(4) 0.092(6) Uani 0.57(4) 1 d PDU A 1
H1 H 0.4588 0.8281 0.9346 0.111 Uiso 0.57(4) 1 calc PR A 1
C2 C 0.5914(17) 0.8335(11) 0.9093(6) 0.099(6) Uani 0.57(4) 1 d PDU A 1
H2 H 0.6015 0.7793 0.9021 0.118 Uiso 0.57(4) 1 calc PR A 1
C3 C 0.6543(12) 0.9017(11) 0.9036(6) 0.093(6) Uani 0.57(4) 1 d PDU A 1
H3 H 0.7139 0.9019 0.8922 0.112 Uiso 0.57(4) 1 calc PR A 1
C4 C 0.6079(14) 0.9699(11) 0.9186(4) 0.086(5) Uani 0.57(4) 1 d PDU A 1
H4 H 0.6321 1.0241 0.9187 0.103 Uiso 0.57(4) 1 calc PR A 1
C5 C 0.5206(18) 0.9436(14) 0.9333(3) 0.097(6) Uani 0.57(4) 1 d PDU A 1
H5 H 0.4767 0.9766 0.9450 0.116 Uiso 0.57(4) 1 calc PR A 1
C1A C 0.546(2) 0.8401(17) 0.9194(7) 0.089(6) Uani 0.43(4) 1 d PDU A 2
H1A H 0.5022 0.7992 0.9262 0.107 Uiso 0.43(4) 1 calc PR A 2
C2A C 0.6207(18) 0.8295(12) 0.8953(9) 0.100(7) Uani 0.43(4) 1 d PDU A 2
H2A H 0.6341 0.7803 0.8839 0.120 Uiso 0.43(4) 1 calc PR A 2
C3A C 0.6704(12) 0.9047(16) 0.8914(8) 0.095(7) Uani 0.43(4) 1 d PDU A 2
H3A H 0.7214 0.9160 0.8769 0.114 Uiso 0.43(4) 1 calc PR A 2
C4A C 0.6269(17) 0.9596(16) 0.9142(6) 0.091(7) Uani 0.43(4) 1 d PDU A 2
H4A H 0.6465 1.0147 0.9177 0.109 Uiso 0.43(4) 1 calc PR A 2
C5A C 0.549(2) 0.9198(18) 0.9309(4) 0.088(7) Uani 0.43(4) 1 d PDU A 2
H5A H 0.5085 0.9435 0.9467 0.105 Uiso 0.43(4) 1 calc PR A 2
P1 P 0.36502(12) 1.15518(10) 0.86151(5) 0.0513(5) Uani 1 1 d . A .
O1 O 0.3475(4) 0.9503(3) 0.88039(14) 0.0744(14) Uani 1 1 d . A .
C11 C 0.5286(4) 1.0597(3) 0.84697(18) 0.0507(16) Uani 1 1 d . A .
C12 C 0.4891(4) 1.1374(4) 0.84612(17) 0.0484(16) Uani 1 1 d . . .
C14 C 0.2903(6) 1.0557(5) 0.9126(2) 0.072(2) Uani 1 1 d . A .
H14 H 0.2429 1.0769 0.9268 0.087 Uiso 1 1 calc R . .
C6 C 0.4106(9) 0.8008(6) 0.8326(3) 0.114(4) Uani 1 1 d . A .
H6 H 0.3804 0.7608 0.8457 0.137 Uiso 1 1 calc R . .
C7 C 0.3597(6) 0.8663(5) 0.8152(3) 0.089(3) Uani 1 1 d . . .
H7 H 0.2893 0.8785 0.8144 0.107 Uiso 1 1 calc R A .
C8 C 0.4318(6) 0.9108(5) 0.7992(2) 0.074(2) Uani 1 1 d . A .
H8 H 0.4187 0.9587 0.7857 0.089 Uiso 1 1 calc R . .
C9 C 0.5255(6) 0.8722(5) 0.8066(3) 0.093(3) Uani 1 1 d . A .
H9 H 0.5873 0.8895 0.7988 0.112 Uiso 1 1 calc R . .
C10 C 0.5144(8) 0.8038(6) 0.8274(3) 0.118(4) Uani 1 1 d . A .
H10 H 0.5664 0.7667 0.8363 0.141 Uiso 1 1 calc R . .
C21 C 0.6277(5) 1.0540(4) 0.8308(2) 0.0579(18) Uani 1 1 d . . .
C22 C 0.6263(5) 1.0415(5) 0.7950(2) 0.069(2) Uani 1 1 d . A .
H22 H 0.5626 1.0331 0.7810 0.082 Uiso 1 1 calc R . .
C23 C 0.7153(5) 1.0410(5) 0.7787(2) 0.080(2) Uani 1 1 d . . .
H23 H 0.7110 1.0336 0.7541 0.096 Uiso 1 1 calc R A .
C24 C 0.8080(6) 1.0511(5) 0.7983(3) 0.083(2) Uani 1 1 d . A .
H24 H 0.8687 1.0505 0.7875 0.099 Uiso 1 1 calc R . .
C25 C 0.8120(5) 1.0623(5) 0.8346(3) 0.081(2) Uani 1 1 d . . .
H25 H 0.8764 1.0679 0.8484 0.097 Uiso 1 1 calc R A .
C26 C 0.7235(5) 1.0655(4) 0.8508(2) 0.066(2) Uani 1 1 d . A .
H26 H 0.7279 1.0754 0.8753 0.079 Uiso 1 1 calc R . .
C31 C 0.5390(4) 1.2113(4) 0.8318(2) 0.0535(17) Uani 1 1 d . A .
C32 C 0.5884(5) 1.2700(4) 0.8540(2) 0.0614(19) Uani 1 1 d . . .
H32 H 0.5906 1.2641 0.8786 0.074 Uiso 1 1 calc R A .
C33 C 0.6342(5) 1.3368(5) 0.8407(3) 0.077(2) Uani 1 1 d . A .
H33 H 0.6651 1.3772 0.8561 0.093 Uiso 1 1 calc R . .
C34 C 0.6348(6) 1.3443(5) 0.8053(3) 0.085(3) Uani 1 1 d . . .
H34 H 0.6687 1.3892 0.7966 0.102 Uiso 1 1 calc R A .
C35 C 0.5866(6) 1.2874(5) 0.7815(2) 0.081(2) Uani 1 1 d . A .
H35 H 0.5859 1.2938 0.7570 0.097 Uiso 1 1 calc R . .
C36 C 0.5396(5) 1.2209(5) 0.7955(2) 0.068(2) Uani 1 1 d . . .
H36 H 0.5072 1.1812 0.7800 0.081 Uiso 1 1 calc R A .
C41 C 0.2677(4) 1.1034(4) 0.82959(18) 0.0540(17) Uani 1 1 d . . .
H41 H 0.2792 1.0440 0.8334 0.065 Uiso 1 1 calc R A .
C42 C 0.2841(5) 1.1193(5) 0.79188(19) 0.0653(19) Uani 1 1 d . A .
H42A H 0.3559 1.1076 0.7889 0.078 Uiso 1 1 calc R . .
H42B H 0.2706 1.1771 0.7862 0.078 Uiso 1 1 calc R . .
C43 C 0.2107(5) 1.0642(5) 0.7661(2) 0.080(2) Uani 1 1 d . . .
H43A H 0.2189 1.0779 0.7416 0.096 Uiso 1 1 calc R A .
H43B H 0.2298 1.0066 0.7701 0.096 Uiso 1 1 calc R . .
C44 C 0.1010(6) 1.0756(6) 0.7716(2) 0.092(3) Uani 1 1 d . A .
H44A H 0.0578 1.0363 0.7570 0.110 Uiso 1 1 calc R . .
H44B H 0.0785 1.1309 0.7642 0.110 Uiso 1 1 calc R . .
C45 C 0.0882(6) 1.0631(7) 0.8102(3) 0.110(3) Uani 1 1 d . . .
H45A H 0.0162 1.0731 0.8134 0.132 Uiso 1 1 calc R A .
H45B H 0.1043 1.0061 0.8167 0.132 Uiso 1 1 calc R . .
C46 C 0.1559(5) 1.1184(5) 0.8344(2) 0.079(2) Uani 1 1 d . A .
H46A H 0.1457 1.1077 0.8590 0.095 Uiso 1 1 calc R . .
H46B H 0.1379 1.1757 0.8290 0.095 Uiso 1 1 calc R . .
C51 C 0.3340(5) 1.2627(4) 0.8664(2) 0.0597(18) Uani 1 1 d . . .
H51 H 0.3935 1.2867 0.8816 0.072 Uiso 1 1 calc R A .
C52 C 0.2396(5) 1.2759(5) 0.8864(2) 0.074(2) Uani 1 1 d . A .
H52A H 0.1764 1.2617 0.8710 0.089 Uiso 1 1 calc R . .
H52B H 0.2451 1.2402 0.9072 0.089 Uiso 1 1 calc R . .
C53 C 0.2353(7) 1.3641(5) 0.8977(3) 0.096(3) Uani 1 1 d . . .
H53A H 0.2968 1.3770 0.9143 0.115 Uiso 1 1 calc R A .
H53B H 0.1749 1.3724 0.9101 0.115 Uiso 1 1 calc R . .
C54 C 0.2293(7) 1.4217(5) 0.8658(3) 0.094(3) Uani 1 1 d . A .
H54A H 0.1623 1.4149 0.8514 0.113 Uiso 1 1 calc R . .
H54B H 0.2339 1.4785 0.8743 0.113 Uiso 1 1 calc R . .
C55 C 0.3133(7) 1.4064(4) 0.8432(3) 0.094(3) Uani 1 1 d . . .
H55A H 0.3795 1.4230 0.8562 0.112 Uiso 1 1 calc R A .
H55B H 0.3008 1.4398 0.8217 0.112 Uiso 1 1 calc R . .
C56 C 0.3186(5) 1.3158(4) 0.8328(2) 0.069(2) Uani 1 1 d . A .
H56A H 0.2548 1.2999 0.8181 0.083 Uiso 1 1 calc R . .
H56B H 0.3760 1.3073 0.8190 0.083 Uiso 1 1 calc R . .
C13 C 0.3791(5) 1.1079(4) 0.90608(17) 0.0550(17) Uani 1 1 d D . .
H13 H 0.4349 1.0675 0.9049 0.066 Uiso 1 1 calc R A 1
C61 C 0.4255(14) 1.1661(14) 0.9349(5) 0.062(6) Uani 0.57(5) 1 d PDU A 1
C62 C 0.3747(14) 1.1864(15) 0.9636(5) 0.070(5) Uani 0.57(5) 1 d PDU A 1
H62 H 0.3093 1.1645 0.9655 0.084 Uiso 0.57(5) 1 calc PR A 1
C63 C 0.4214(16) 1.2392(18) 0.9895(6) 0.086(6) Uani 0.57(5) 1 d PDU A 1
H63 H 0.3864 1.2538 1.0086 0.103 Uiso 0.57(5) 1 calc PR A 1
C64 C 0.5166(17) 1.2701(17) 0.9875(7) 0.102(7) Uani 0.57(5) 1 d PDU A 1
H64 H 0.5484 1.3037 1.0057 0.122 Uiso 0.57(5) 1 calc PR A 1
C65 C 0.5677(16) 1.2519(17) 0.9583(6) 0.082(6) Uani 0.57(5) 1 d PDU A 1
H65 H 0.6308 1.2773 0.9558 0.098 Uiso 0.57(5) 1 calc PR A 1
C66 C 0.5245(15) 1.1965(16) 0.9334(6) 0.061(5) Uani 0.57(5) 1 d PDU A 1
H66 H 0.5620 1.1790 0.9154 0.074 Uiso 0.57(5) 1 calc PR A 1
C61A C 0.4232(18) 1.1642(19) 0.9361(7) 0.063(7) Uani 0.43(5) 1 d PDU A 2
C62A C 0.366(2) 1.209(2) 0.9572(7) 0.081(7) Uani 0.43(5) 1 d PDU A 2
H62A H 0.2944 1.1994 0.9556 0.097 Uiso 0.43(5) 1 calc PR A 2
C63A C 0.4094(19) 1.268(2) 0.9809(8) 0.076(7) Uani 0.43(5) 1 d PDU A 2
H63A H 0.3692 1.2963 0.9958 0.091 Uiso 0.43(5) 1 calc PR A 2
C64A C 0.512(2) 1.285(2) 0.9821(9) 0.102(8) Uani 0.43(5) 1 d PDU A 2
H64A H 0.5416 1.3295 0.9954 0.122 Uiso 0.43(5) 1 calc PR A 2
C65A C 0.573(2) 1.235(2) 0.9633(9) 0.082(8) Uani 0.43(5) 1 d PDU A 2
H65A H 0.6453 1.2413 0.9670 0.099 Uiso 0.43(5) 1 calc PR A 2
C66A C 0.5293(17) 1.1782(19) 0.9395(8) 0.056(7) Uani 0.43(5) 1 d PDU A 2
H66A H 0.5706 1.1485 0.9256 0.068 Uiso 0.43(5) 1 calc PR A 2
C15 C 0.2744(6) 0.9804(5) 0.8995(2) 0.071(2) Uani 1 1 d D . .
C71 C 0.1737(11) 0.9369(9) 0.8990(6) 0.073(5) Uani 0.556(17) 1 d PDU A 1
C72 C 0.1745(13) 0.8508(9) 0.8955(4) 0.076(5) Uani 0.556(17) 1 d PDU A 1
H72 H 0.2361 0.8254 0.8911 0.091 Uiso 0.556(17) 1 calc PR A 1
C73 C 0.0886(13) 0.8015(12) 0.8980(5) 0.090(5) Uani 0.556(17) 1 d PDU A 1
H73 H 0.0917 0.7440 0.8973 0.108 Uiso 0.556(17) 1 calc PR A 1
C74 C -0.0032(13) 0.8442(10) 0.9017(5) 0.090(5) Uani 0.556(17) 1 d PDU A 1
H74 H -0.0645 0.8137 0.9001 0.108 Uiso 0.556(17) 1 calc PR A 1
C75 C -0.0100(14) 0.9298(11) 0.9076(7) 0.080(6) Uani 0.444(17) 1 d PDU A 1
H75 H -0.0706 0.9551 0.9130 0.095 Uiso 0.444(17) 1 calc PR A 1
C76 C 0.0809(11) 0.9737(12) 0.9047(7) 0.081(5) Uani 0.556(17) 1 d PDU A 1
H76 H 0.0792 1.0310 0.9067 0.098 Uiso 0.556(17) 1 calc PR A 1
C71A C 0.1978(15) 0.9175(11) 0.9024(7) 0.068(6) Uani 0.444(17) 1 d PDU A 2
C72A C 0.2180(19) 0.8329(11) 0.9014(6) 0.097(7) Uani 0.444(17) 1 d PDU A 2
H72A H 0.2849 0.8133 0.9000 0.116 Uiso 0.444(17) 1 calc PR A 2
C73A C 0.1345(16) 0.7784(12) 0.9024(6) 0.088(6) Uani 0.444(17) 1 d PDU A 2
H73A H 0.1431 0.7213 0.9014 0.106 Uiso 0.444(17) 1 calc PR A 2
C74A C 0.0382(17) 0.8141(12) 0.9049(7) 0.089(6) Uani 0.444(17) 1 d PDU A 2
H74A H -0.0158 0.7774 0.9073 0.107 Uiso 0.444(17) 1 calc PR A 2
C75A C 0.0122(15) 0.8981(13) 0.9044(8) 0.114(7) Uani 0.556(17) 1 d PDU A 2
H75A H -0.0553 0.9181 0.9036 0.136 Uiso 0.556(17) 1 calc PR A 2
C76A C 0.0993(16) 0.9479(14) 0.9052(10) 0.101(8) Uani 0.444(17) 1 d PDU A 2
H76A H 0.0912 1.0047 0.9077 0.122 Uiso 0.444(17) 1 calc PR A 2
B1 B -0.1319(5) 0.5526(4) 0.87662(19) 0.0457(17) Uani 1 1 d . . .
C81 C -0.0837(4) 0.6149(4) 0.84970(15) 0.0433(14) Uani 1 1 d . . .
C82 C -0.1335(5) 0.6871(4) 0.83685(18) 0.0568(17) Uani 1 1 d . B .
H82 H -0.1997 0.6982 0.8427 0.068 Uiso 1 1 calc R . .
C84 C 0.0094(5) 0.7295(4) 0.80727(19) 0.0617(18) Uani 1 1 d . B .
H84 H 0.0404 0.7664 0.7929 0.074 Uiso 1 1 calc R . .
C86 C 0.0155(4) 0.6047(4) 0.84099(17) 0.0494(16) Uani 1 1 d . B .
H86 H 0.0536 0.5583 0.8494 0.059 Uiso 1 1 calc R . .
C83 C -0.0886(5) 0.7433(4) 0.81566(19) 0.0629(18) Uani 1 1 d D . .
C87 C -0.1443(10) 0.8188(8) 0.8022(4) 0.087(5) Uani 0.58(3) 1 d PDU B 1
F1 F -0.0781(10) 0.8808(7) 0.8002(6) 0.098(5) Uani 0.58(3) 1 d PDU B 1
F2 F -0.2179(11) 0.8433(9) 0.8211(5) 0.085(4) Uani 0.58(3) 1 d PDU B 1
F3 F -0.1944(16) 0.8069(9) 0.7695(4) 0.123(5) Uani 0.58(3) 1 d PDU B 1
C87A C -0.1547(15) 0.8152(10) 0.8034(5) 0.096(8) Uani 0.42(3) 1 d PDU B 2
F1A F -0.1075(18) 0.8669(12) 0.7833(6) 0.098(6) Uani 0.42(3) 1 d PDU B 2
F2A F -0.1852(19) 0.8546(13) 0.8312(5) 0.095(6) Uani 0.42(3) 1 d PDU B 2
F3A F -0.2387(17) 0.7945(12) 0.7811(7) 0.130(7) Uani 0.42(3) 1 d PDU B 2
C85 C 0.0599(5) 0.6611(4) 0.82030(18) 0.0548(17) Uani 1 1 d D . .
C88 C 0.1674(8) 0.6412(8) 0.8123(3) 0.064(4) Uani 0.66(4) 1 d PDU B 1
F4 F 0.2001(9) 0.6920(11) 0.7881(4) 0.078(4) Uani 0.66(4) 1 d PDU B 1
F5 F 0.2342(12) 0.6483(13) 0.8418(3) 0.095(5) Uani 0.66(4) 1 d PDU B 1
F6 F 0.1763(9) 0.5657(8) 0.7995(5) 0.088(4) Uani 0.66(4) 1 d PDU B 1
C88A C 0.1663(13) 0.6474(14) 0.8105(6) 0.070(8) Uani 0.34(4) 1 d PDU B 2
F4A F 0.1647(18) 0.589(2) 0.7860(9) 0.090(7) Uani 0.34(4) 1 d PDU B 2
F5A F 0.2064(19) 0.7175(16) 0.8001(9) 0.086(7) Uani 0.34(4) 1 d PDU B 2
F6A F 0.2347(19) 0.6216(17) 0.8372(7) 0.063(6) Uani 0.34(4) 1 d PDU B 2
C91 C -0.2572(4) 0.5571(4) 0.87329(17) 0.0474(16) Uani 1 1 d . . .
C92 C -0.3171(5) 0.5630(4) 0.84057(18) 0.0518(16) Uani 1 1 d . C .
H92 H -0.2838 0.5647 0.8202 0.062 Uiso 1 1 calc R . .
C94 C -0.4758(6) 0.5631(4) 0.8654(2) 0.068(2) Uani 1 1 d . C .
H94 H -0.5480 0.5675 0.8627 0.082 Uiso 1 1 calc R . .
C96 C -0.3141(5) 0.5491(4) 0.90224(18) 0.0556(17) Uani 1 1 d . C .
H96 H -0.2781 0.5410 0.9249 0.067 Uiso 1 1 calc R . .
C93 C -0.4211(5) 0.5666(4) 0.83662(18) 0.0528(17) Uani 1 1 d D . .
C97 C -0.4797(10) 0.5781(9) 0.7997(3) 0.078(6) Uani 0.559(18) 1 d PDU C 1
F7 F -0.4390(7) 0.6336(9) 0.7811(3) 0.098(4) Uani 0.559(18) 1 d PDU C 1
F8 F -0.5771(7) 0.5997(8) 0.8010(3) 0.085(4) Uani 0.559(18) 1 d PDU C 1
F9 F -0.4817(13) 0.5095(8) 0.7819(3) 0.108(5) Uani 0.559(18) 1 d PDU C 1
C97A C -0.4823(12) 0.5666(10) 0.7995(4) 0.069(7) Uani 0.441(18) 1 d PDU C 2
F7A F -0.5388(12) 0.5003(8) 0.7920(4) 0.094(5) Uani 0.441(18) 1 d PDU C 2
F8A F -0.4251(8) 0.5687(14) 0.7736(3) 0.096(5) Uani 0.441(18) 1 d PDU C 2
F9A F -0.5498(15) 0.6274(10) 0.7934(5) 0.105(6) Uani 0.441(18) 1 d PDU C 2
C95 C -0.4188(5) 0.5528(4) 0.89860(19) 0.0625(19) Uani 1 1 d D . .
C98 C -0.4753(11) 0.5516(9) 0.9304(4) 0.089(7) Uani 0.468(15) 1 d PDU C 1
F10 F -0.5124(15) 0.6243(9) 0.9368(5) 0.150(7) Uani 0.468(15) 1 d PDU C 1
F11 F -0.4166(8) 0.5275(11) 0.9599(3) 0.104(5) Uani 0.468(15) 1 d PDU C 1
F12 F -0.5536(10) 0.5008(9) 0.9267(3) 0.094(5) Uani 0.468(15) 1 d PDU C 1
C98A C -0.4752(11) 0.5410(10) 0.9301(4) 0.089(6) Uani 0.532(15) 1 d PDU C 2
F10A F -0.5695(10) 0.5700(13) 0.9245(4) 0.150(6) Uani 0.532(15) 1 d PDU C 2
F11A F -0.4309(11) 0.5854(10) 0.9573(3) 0.113(5) Uani 0.532(15) 1 d PDU C 2
F12A F -0.4775(15) 0.4641(9) 0.9400(4) 0.160(6) Uani 0.532(15) 1 d PDU C 2
C101 C -0.1058(4) 0.4562(4) 0.86775(17) 0.0491(16) Uani 1 1 d . . .
C102 C -0.0936(4) 0.4305(4) 0.83299(17) 0.0518(16) Uani 1 1 d . . .
H102 H -0.0944 0.4699 0.8150 0.062 Uiso 1 1 calc R . .
C103 C -0.0806(5) 0.3497(5) 0.82496(19) 0.0600(18) Uani 1 1 d . D .
C104 C -0.0802(5) 0.2894(4) 0.8498(2) 0.0635(19) Uani 1 1 d . D .
H104 H -0.0706 0.2342 0.8441 0.076 Uiso 1 1 calc R . .
C106 C -0.1059(5) 0.3939(4) 0.89219(18) 0.0542(17) Uani 1 1 d . E .
H106 H -0.1141 0.4075 0.9156 0.065 Uiso 1 1 calc R . .
C107 C -0.0653(6) 0.3273(5) 0.7873(3) 0.087(2) Uani 1 1 d DU . .
F13 F -0.1024(14) 0.2506(6) 0.7798(3) 0.098(4) Uani 0.54(2) 1 d PDU D 1
F14 F -0.1070(13) 0.3744(7) 0.7624(3) 0.087(4) Uani 0.54(2) 1 d PDU D 1
F15 F 0.0330(7) 0.3225(12) 0.7844(3) 0.110(5) Uani 0.54(2) 1 d PDU D 1
F13A F -0.0388(17) 0.2528(8) 0.7823(4) 0.103(5) Uani 0.46(2) 1 d PDU D 2
F14A F -0.1474(11) 0.3482(13) 0.7648(4) 0.096(5) Uani 0.46(2) 1 d PDU D 2
F15A F 0.0056(14) 0.3766(12) 0.7749(4) 0.123(6) Uani 0.46(2) 1 d PDU D 2
C105 C -0.0946(5) 0.3130(4) 0.88377(19) 0.0607(19) Uani 1 1 d D . .
C108 C -0.1010(10) 0.2448(7) 0.9106(3) 0.086(4) Uani 0.665(14) 1 d PDU E 1
F16 F -0.0330(10) 0.1874(6) 0.9071(3) 0.138(5) Uani 0.665(14) 1 d PDU E 1
F17 F -0.1935(8) 0.2116(6) 0.9082(3) 0.131(4) Uani 0.665(14) 1 d PDU E 1
F18 F -0.0790(11) 0.2706(5) 0.9432(2) 0.117(4) Uani 0.665(14) 1 d PDU E 1
C128 C -0.0878(16) 0.2508(10) 0.9137(5) 0.091(8) Uani 0.335(14) 1 d PDU E 2
F16A F -0.1129(18) 0.1775(8) 0.9015(4) 0.092(6) Uani 0.335(14) 1 d PDU E 2
F17A F 0.0039(16) 0.2500(16) 0.9320(6) 0.148(9) Uani 0.335(14) 1 d PDU E 2
F18A F -0.1491(14) 0.2713(11) 0.9374(5) 0.099(7) Uani 0.335(14) 1 d PDU E 2
C111 C -0.0773(5) 0.5811(4) 0.91628(16) 0.0486(16) Uani 1 1 d . . .
C112 C -0.1152(5) 0.6457(4) 0.93418(18) 0.0554(17) Uani 1 1 d . . .
H112 H -0.1783 0.6690 0.9245 0.066 Uiso 1 1 calc R . .
C113 C -0.0674(5) 0.6777(4) 0.9647(2) 0.0627(19) Uani 1 1 d . F .
C114 C 0.0248(6) 0.6450(5) 0.98017(19) 0.076(2) Uani 1 1 d . F .
H114 H 0.0583 0.6665 1.0015 0.091 Uiso 1 1 calc R . .
C116 C 0.0179(5) 0.5487(4) 0.93192(17) 0.0542(17) Uani 1 1 d . G .
H116 H 0.0488 0.5056 0.9208 0.065 Uiso 1 1 calc R . .
C117 C -0.1163(6) 0.7471(5) 0.9829(2) 0.082(2) Uani 1 1 d DU . .
F19 F -0.114(3) 0.725(2) 1.0163(6) 0.138(14) Uani 0.24(3) 1 d PDU F 1
F20 F -0.072(3) 0.8182(14) 0.9823(11) 0.112(11) Uani 0.24(3) 1 d PDU F 1
F21 F -0.2148(14) 0.758(2) 0.9710(8) 0.082(9) Uani 0.24(3) 1 d PDU F 1
F19A F -0.1566(13) 0.7234(7) 1.0109(3) 0.122(4) Uani 0.76(3) 1 d PDU F 2
F20A F -0.0445(7) 0.8021(6) 0.9952(3) 0.098(3) Uani 0.76(3) 1 d PDU F 2
F21A F -0.1815(12) 0.7894(9) 0.9612(3) 0.109(4) Uani 0.76(3) 1 d PDU F 2
C115 C 0.0662(5) 0.5805(5) 0.96378(19) 0.0634(19) Uani 1 1 d D . .
C118 C 0.1681(9) 0.5435(8) 0.9793(3) 0.086(5) Uani 0.664(14) 1 d PDU G 1
F22 F 0.1932(8) 0.5625(8) 1.0130(2) 0.122(4) Uani 0.664(14) 1 d PDU G 1
F23 F 0.2426(7) 0.5708(9) 0.9632(4) 0.145(5) Uani 0.664(14) 1 d PDU G 1
F24 F 0.1719(7) 0.4637(5) 0.9779(3) 0.114(4) Uani 0.664(14) 1 d PDU G 1
C138 C 0.1714(12) 0.5512(11) 0.9797(5) 0.087(9) Uani 0.336(14) 1 d PDU G 2
F22A F 0.2219(13) 0.5104(13) 0.9581(4) 0.091(6) Uani 0.336(14) 1 d PDU G 2
F23A F 0.1643(15) 0.5052(17) 1.0076(7) 0.134(9) Uani 0.336(14) 1 d PDU G 2
F24A F 0.2372(11) 0.6088(9) 0.9905(6) 0.098(6) Uani 0.336(14) 1 d PDU G 2

loop_
_atom_site_aniso_label
_atom_site_aniso_U_11
_atom_site_aniso_U_22
_atom_site_aniso_U_33
_atom_site_aniso_U_23
_atom_site_aniso_U_13
_atom_site_aniso_U_12
Zr1 0.0702(5) 0.0462(4) 0.1024(7) 0.0064(4) -0.0020(4) -0.0027(3)
C1 0.083(9) 0.092(9) 0.102(9) 0.009(7) 0.009(7) 0.001(7)
C2 0.104(9) 0.094(8) 0.097(9) 0.007(7) 0.009(8) 0.014(7)
C3 0.086(8) 0.096(9) 0.097(10) 0.015(8) 0.007(7) 0.006(7)
C4 0.084(8) 0.075(8) 0.091(8) 0.014(7) -0.020(7) 0.009(7)
C5 0.091(9) 0.098(9) 0.099(9) 0.023(7) -0.001(7) 0.019(7)
C1A 0.089(10) 0.083(9) 0.097(9) 0.012(8) 0.016(8) 0.011(8)
C2A 0.100(10) 0.097(10) 0.100(11) 0.010(8) -0.002(8) 0.015(8)
C3A 0.092(10) 0.101(10) 0.090(11) 0.007(8) 0.002(8) 0.010(8)
C4A 0.086(10) 0.086(10) 0.097(10) 0.002(8) -0.005(8) 0.000(8)
C5A 0.078(10) 0.095(11) 0.088(10) 0.014(8) 0.003(8) 0.012(8)
P1 0.0426(9) 0.0475(9) 0.0636(12) -0.0056(9) 0.0065(8) -0.0024(8)
O1 0.091(4) 0.051(3) 0.081(4) 0.006(3) 0.011(3) -0.017(3)
C11 0.041(3) 0.040(4) 0.069(5) -0.004(3) 0.001(3) -0.001(3)
C12 0.038(3) 0.050(4) 0.055(4) -0.006(3) 0.000(3) -0.007(3)
C14 0.079(5) 0.082(5) 0.060(5) -0.010(4) 0.024(4) -0.026(4)
C6 0.121(8) 0.061(6) 0.167(11) -0.026(6) 0.043(7) -0.035(6)
C7 0.070(5) 0.068(5) 0.127(8) -0.033(6) 0.002(5) -0.007(5)
C8 0.063(5) 0.065(5) 0.094(6) -0.029(4) 0.014(4) -0.003(4)
C9 0.080(6) 0.057(5) 0.147(9) -0.029(6) 0.032(5) 0.003(5)
C10 0.103(8) 0.060(6) 0.192(12) -0.014(7) 0.025(7) 0.015(5)
C21 0.046(4) 0.042(4) 0.084(6) -0.001(4) 0.001(4) 0.001(3)
C22 0.049(4) 0.079(5) 0.075(6) -0.010(4) -0.004(4) 0.003(4)
C23 0.051(5) 0.106(6) 0.084(6) -0.008(5) 0.008(4) 0.012(4)
C24 0.047(5) 0.101(6) 0.099(7) 0.007(5) 0.005(4) 0.009(4)
C25 0.043(4) 0.102(6) 0.094(7) -0.015(5) -0.003(4) -0.005(4)
C26 0.041(4) 0.075(5) 0.078(5) -0.017(4) -0.006(4) 0.004(3)
C31 0.045(4) 0.048(4) 0.067(5) -0.001(4) 0.007(3) 0.008(3)
C32 0.054(4) 0.054(4) 0.076(5) -0.006(4) 0.004(4) -0.005(3)
C33 0.059(5) 0.053(5) 0.114(8) 0.009(5) -0.013(5) -0.015(4)
C34 0.058(5) 0.055(5) 0.140(9) 0.022(6) 0.009(5) -0.008(4)
C35 0.073(5) 0.087(6) 0.085(6) 0.021(5) 0.018(5) -0.003(5)
C36 0.062(4) 0.066(5) 0.074(6) 0.000(4) 0.004(4) -0.002(4)
C41 0.040(3) 0.059(4) 0.061(5) -0.005(4) -0.002(3) -0.009(3)
C42 0.050(4) 0.078(5) 0.065(5) -0.007(4) -0.001(3) -0.007(4)
C43 0.057(4) 0.097(6) 0.080(6) -0.026(5) -0.015(4) 0.006(4)
C44 0.056(5) 0.129(8) 0.083(7) -0.023(6) -0.018(4) -0.003(5)
C45 0.045(4) 0.171(10) 0.113(8) -0.035(7) 0.005(5) -0.032(5)
C46 0.048(4) 0.108(6) 0.077(6) -0.024(5) -0.003(4) 0.002(4)
C51 0.048(4) 0.052(4) 0.079(5) -0.010(4) 0.007(3) -0.002(3)
C52 0.069(5) 0.071(5) 0.084(6) -0.006(4) 0.015(4) 0.007(4)
C53 0.089(6) 0.077(6) 0.123(8) -0.026(6) 0.019(5) 0.016(5)
C54 0.090(6) 0.066(5) 0.124(8) -0.022(6) 0.005(6) 0.022(5)
C55 0.090(6) 0.049(4) 0.141(9) 0.008(5) 0.011(6) 0.013(4)
C56 0.060(4) 0.056(4) 0.090(6) 0.001(4) 0.006(4) 0.004(3)
C13 0.054(4) 0.059(4) 0.052(4) -0.004(3) 0.006(3) -0.006(3)
C61 0.065(8) 0.064(8) 0.056(8) -0.002(6) 0.006(6) -0.004(6)
C62 0.077(7) 0.070(9) 0.061(8) -0.004(7) 0.006(6) -0.003(6)
C63 0.101(8) 0.087(9) 0.068(8) -0.001(8) 0.006(7) 0.001(8)
C64 0.105(9) 0.105(10) 0.092(10) -0.020(8) 0.000(7) -0.015(7)
C65 0.079(8) 0.088(9) 0.076(9) -0.011(8) 0.004(7) -0.010(7)
C66 0.070(7) 0.062(9) 0.051(8) 0.006(7) 0.001(6) -0.009(6)
C61A 0.065(10) 0.066(10) 0.058(10) -0.002(8) 0.007(8) -0.003(8)
C62A 0.085(9) 0.082(11) 0.075(10) -0.005(8) 0.006(8) 0.004(8)
C63A 0.086(9) 0.069(10) 0.070(10) -0.003(8) 0.005(7) 0.008(8)
C64A 0.105(10) 0.100(11) 0.097(11) -0.018(9) -0.001(8) -0.012(8)
C65A 0.079(10) 0.087(11) 0.078(11) -0.009(8) 0.001(8) -0.004(8)
C66A 0.059(9) 0.049(10) 0.057(10) -0.004(8) -0.010(7) 0.001(7)
C15 0.067(5) 0.073(5) 0.073(5) -0.004(4) 0.012(4) -0.025(4)
C71 0.082(9) 0.064(8) 0.073(8) 0.010(7) 0.007(7) 0.006(7)
C72 0.073(8) 0.067(8) 0.087(8) -0.005(7) 0.010(7) -0.017(7)
C73 0.084(9) 0.089(8) 0.096(8) -0.014(7) 0.002(7) -0.012(7)
C74 0.091(9) 0.077(9) 0.101(9) 0.003(8) 0.009(7) -0.013(7)
C75 0.077(9) 0.077(9) 0.088(9) -0.003(8) 0.025(7) -0.006(7)
C76 0.074(7) 0.078(8) 0.098(8) 0.005(7) 0.031(7) -0.023(7)
C71A 0.083(9) 0.056(9) 0.061(9) 0.013(7) 0.001(8) -0.008(7)
C72A 0.101(10) 0.091(10) 0.099(10) -0.007(8) 0.016(8) -0.017(8)
C73A 0.091(10) 0.077(9) 0.098(10) 0.006(8) 0.015(8) -0.021(8)
C74A 0.090(10) 0.087(9) 0.092(9) -0.002(8) 0.021(8) -0.011(8)
C75A 0.107(9) 0.110(10) 0.126(10) -0.003(9) 0.024(8) -0.007(8)
C76A 0.102(11) 0.098(11) 0.107(10) 0.006(9) 0.023(8) -0.017(8)
B1 0.048(4) 0.052(4) 0.036(4) -0.008(4) 0.002(3) -0.004(3)
C81 0.041(3) 0.049(4) 0.039(4) -0.005(3) 0.002(3) 0.002(3)
C82 0.049(4) 0.058(4) 0.064(5) 0.001(4) 0.010(3) 0.005(3)
C84 0.068(4) 0.054(4) 0.065(5) 0.005(4) 0.019(4) 0.002(4)
C86 0.046(4) 0.053(4) 0.048(4) -0.005(3) 0.001(3) -0.004(3)
C83 0.072(5) 0.054(4) 0.064(5) 0.009(4) 0.011(4) 0.010(4)
C87 0.091(8) 0.073(8) 0.103(9) 0.010(7) 0.038(7) 0.008(7)
F1 0.102(7) 0.062(5) 0.129(9) 0.020(6) 0.017(6) 0.005(5)
F2 0.074(6) 0.073(6) 0.109(8) 0.010(6) 0.022(6) 0.020(5)
F3 0.128(9) 0.124(7) 0.113(8) 0.034(6) 0.001(6) 0.039(7)
C87A 0.102(11) 0.082(10) 0.107(11) 0.007(8) 0.029(8) 0.004(8)
F1A 0.111(10) 0.086(8) 0.099(10) 0.013(7) 0.029(7) 0.024(7)
F2A 0.096(10) 0.086(8) 0.105(9) -0.001(7) 0.020(7) 0.031(7)
F3A 0.127(10) 0.125(9) 0.137(11) 0.027(8) 0.015(8) 0.033(8)
C85 0.049(4) 0.056(4) 0.060(5) 0.000(4) 0.011(3) -0.008(3)
C88 0.059(7) 0.063(7) 0.072(7) 0.013(6) 0.020(6) -0.002(6)
F4 0.071(5) 0.088(7) 0.084(7) 0.026(5) 0.045(4) 0.003(4)
F5 0.069(6) 0.108(9) 0.105(7) 0.001(6) 0.005(5) -0.012(6)
F6 0.078(5) 0.092(6) 0.103(8) 0.013(6) 0.044(5) 0.018(4)
C88A 0.065(11) 0.071(11) 0.075(11) 0.004(9) 0.015(8) 0.001(8)
F4A 0.080(9) 0.106(11) 0.089(11) -0.010(8) 0.033(8) 0.007(8)
F5A 0.084(9) 0.080(10) 0.097(11) -0.002(8) 0.027(8) -0.008(7)
F6A 0.042(8) 0.066(9) 0.082(10) 0.012(7) 0.009(7) 0.012(7)
C91 0.049(4) 0.046(4) 0.047(4) -0.010(3) 0.004(3) -0.011(3)
C92 0.051(4) 0.054(4) 0.050(4) -0.007(3) 0.003(3) -0.005(3)
C94 0.057(4) 0.063(5) 0.088(6) -0.025(4) 0.024(4) -0.010(3)
C96 0.057(4) 0.064(4) 0.045(4) -0.011(3) 0.007(3) -0.013(3)
C93 0.054(4) 0.049(4) 0.053(4) -0.007(3) -0.005(3) -0.002(3)
C97 0.069(8) 0.079(9) 0.086(9) -0.004(7) 0.007(7) 0.015(7)
F7 0.094(6) 0.120(8) 0.074(6) 0.034(6) -0.011(4) -0.014(5)
F8 0.046(5) 0.111(8) 0.094(7) 0.017(6) -0.002(4) 0.007(5)
F9 0.132(9) 0.097(7) 0.084(7) -0.022(6) -0.032(6) 0.040(7)
C97A 0.064(9) 0.067(9) 0.077(10) 0.002(8) 0.009(7) 0.018(8)
F7A 0.101(8) 0.097(7) 0.078(7) -0.002(6) -0.009(6) -0.042(6)
F8A 0.066(6) 0.149(11) 0.070(7) 0.018(7) 0.004(5) -0.007(7)
F9A 0.113(10) 0.085(8) 0.112(9) -0.004(7) -0.007(7) 0.018(7)
C95 0.066(5) 0.076(5) 0.048(5) -0.024(4) 0.016(4) -0.017(4)
C98 0.066(9) 0.107(10) 0.097(10) -0.016(8) 0.018(8) -0.020(8)
F10 0.170(10) 0.151(10) 0.145(10) -0.024(8) 0.080(8) 0.016(8)
F11 0.084(7) 0.150(10) 0.085(7) 0.013(7) 0.035(5) 0.002(7)
F12 0.087(7) 0.127(9) 0.075(7) -0.009(6) 0.040(5) -0.051(7)
C98A 0.068(9) 0.107(9) 0.094(9) -0.024(8) 0.015(7) -0.017(8)
F10A 0.108(8) 0.202(11) 0.154(9) -0.013(8) 0.065(7) 0.017(8)
F11A 0.128(8) 0.132(9) 0.084(7) -0.039(7) 0.038(6) -0.017(7)
F12A 0.179(10) 0.164(9) 0.151(9) 0.015(8) 0.076(8) -0.013(8)
C101 0.044(3) 0.057(4) 0.046(4) -0.004(4) 0.002(3) -0.004(3)
C102 0.050(4) 0.056(4) 0.048(4) -0.002(3) 0.001(3) 0.000(3)
C103 0.065(4) 0.065(5) 0.049(4) -0.018(4) 0.000(3) 0.002(4)
C104 0.068(4) 0.048(4) 0.072(6) -0.014(4) -0.002(4) 0.005(3)
C106 0.070(4) 0.046(4) 0.044(4) -0.005(3) 0.000(3) -0.006(3)
C107 0.088(6) 0.079(5) 0.091(6) -0.021(5) 0.003(5) 0.002(5)
F13 0.121(9) 0.093(7) 0.080(6) -0.029(5) 0.018(6) -0.018(6)
F14 0.131(9) 0.077(6) 0.054(6) -0.002(5) 0.016(6) 0.010(6)
F15 0.097(7) 0.144(10) 0.093(7) -0.012(7) 0.030(5) 0.025(6)
F13A 0.129(10) 0.093(8) 0.089(7) -0.026(6) 0.022(7) 0.049(7)
F14A 0.098(8) 0.125(10) 0.066(7) -0.010(7) 0.017(6) 0.005(7)
F15A 0.148(10) 0.127(10) 0.101(9) -0.016(7) 0.044(7) -0.010(8)
C105 0.074(5) 0.048(4) 0.054(5) -0.004(4) -0.012(4) -0.006(3)
C108 0.117(8) 0.061(7) 0.075(7) -0.021(6) -0.011(7) -0.010(7)
F16 0.166(8) 0.104(7) 0.147(8) 0.043(6) 0.029(7) 0.043(6)
F17 0.146(7) 0.121(7) 0.119(7) 0.047(5) -0.004(5) -0.038(6)
F18 0.178(9) 0.096(5) 0.067(5) -0.003(4) -0.025(6) -0.011(6)
C128 0.108(11) 0.078(11) 0.082(11) -0.010(9) -0.005(9) -0.005(9)
F16A 0.129(11) 0.054(8) 0.088(9) -0.006(6) -0.008(8) -0.014(7)
F17A 0.151(12) 0.158(12) 0.131(12) 0.046(9) -0.002(9) -0.006(9)
F18A 0.098(9) 0.097(9) 0.104(10) 0.032(8) 0.016(8) -0.014(8)
C111 0.054(4) 0.053(4) 0.039(4) -0.004(3) 0.010(3) -0.013(3)
C112 0.055(4) 0.055(4) 0.055(5) -0.016(4) 0.004(3) -0.003(3)
C113 0.057(4) 0.066(4) 0.065(5) -0.018(4) 0.007(4) -0.002(4)
C114 0.069(5) 0.107(6) 0.048(5) -0.034(5) 0.000(4) -0.008(5)
C116 0.058(4) 0.058(4) 0.045(4) -0.008(3) -0.001(3) -0.003(3)
C117 0.089(5) 0.083(5) 0.072(5) -0.015(5) -0.004(5) -0.001(5)
F19 0.128(16) 0.152(16) 0.135(16) -0.013(9) 0.023(9) 0.001(10)
F20 0.122(14) 0.095(13) 0.118(14) -0.012(9) 0.013(9) 0.004(9)
F21 0.085(11) 0.076(11) 0.085(12) -0.036(8) 0.009(8) 0.008(8)
F19A 0.128(7) 0.138(6) 0.113(6) -0.039(5) 0.070(5) 0.007(5)
F20A 0.108(5) 0.077(5) 0.099(6) -0.033(4) -0.027(5) 0.012(4)
F21A 0.114(6) 0.105(6) 0.104(6) -0.033(5) -0.003(5) 0.039(5)
C115 0.052(4) 0.084(5) 0.053(5) -0.002(4) -0.001(3) -0.006(4)
C118 0.080(7) 0.100(8) 0.077(8) -0.008(7) 0.003(6) 0.001(7)
F22 0.115(6) 0.147(8) 0.088(6) -0.021(6) -0.042(5) 0.033(6)
F23 0.089(6) 0.173(9) 0.171(9) 0.037(8) 0.014(6) 0.009(6)
F24 0.098(6) 0.102(6) 0.130(7) -0.001(6) -0.034(5) 0.024(5)
C138 0.084(11) 0.095(11) 0.082(11) -0.004(9) 0.008(9) 0.000(9)
F22A 0.077(8) 0.101(10) 0.091(9) -0.029(8) -0.007(7) 0.035(7)
F23A 0.114(10) 0.145(12) 0.140(12) 0.022(9) 0.007(8) 0.010(9)
F24A 0.069(8) 0.089(9) 0.126(11) -0.014(8) -0.028(7) -0.005(6)

loop_
_atom_type_symbol
_atom_type_description
_atom_type_scat_dispersion_real
_atom_type_scat_dispersion_imag
_atom_type_scat_source
C C 0.0033 0.0016 'International Tables Vol C Tables 4.2.6.8 and 6.1.1.4'
H H 0.0000 0.0000 'International Tables Vol C Tables 4.2.6.8 and 6.1.1.4'
B B 0.0013 0.0007 'International Tables Vol C Tables 4.2.6.8 and 6.1.1.4'
O O 0.0106 0.0060 'International Tables Vol C Tables 4.2.6.8 and 6.1.1.4'
F F 0.0171 0.0103 'International Tables Vol C Tables 4.2.6.8 and 6.1.1.4'
P P 0.1023 0.0942 'International Tables Vol C Tables 4.2.6.8 and 6.1.1.4'
Zr Zr -2.9673 0.5597 'International Tables Vol C Tables 4.2.6.8 and 6.1.1.4'

loop_
_geom_angle_atom_site_label_1
_geom_angle_atom_site_label_2
_geom_angle_atom_site_label_3
_geom_angle
O1 Zr1 C11 98.93(19)
O1 Zr1 C6 90.8(3)
C11 Zr1 C6 132.9(3)
O1 Zr1 C1A 95.6(9)
C11 Zr1 C1A 132.4(6)
C6 Zr1 C1A 91.6(7)
O1 Zr1 C10 123.2(3)
C11 Zr1 C10 118.8(3)
C6 Zr1 C10 32.3(3)
C1A Zr1 C10 88.8(9)
O1 Zr1 C5A 86.3(7)
C11 Zr1 C5A 104.7(6)
C6 Zr1 C5A 121.9(7)
C1A Zr1 C5A 31.6(5)
C10 Zr1 C5A 118.9(8)
O1 Zr1 C2 112.7(7)
C11 Zr1 C2 126.6(5)
C6 Zr1 C2 89.9(6)
C1A Zr1 C2 17.2(5)
C10 Zr1 C2 78.4(7)
C5A Zr1 C2 40.7(8)
O1 Zr1 C4A 110.9(7)
C11 Zr1 C4A 79.8(6)
C6 Zr1 C4A 138.5(7)
C1A Zr1 C4A 52.8(6)
C10 Zr1 C4A 116.1(7)
C5A Zr1 C4A 32.7(4)
C2 Zr1 C4A 49.5(9)
O1 Zr1 C3 129.2(6)
C11 Zr1 C3 94.1(5)
C6 Zr1 C3 114.7(5)
C1A Zr1 C3 44.2(8)
C10 Zr1 C3 91.0(6)
C5A Zr1 C3 42.9(8)
C2 Zr1 C3 32.6(3)
C4A Zr1 C3 25.3(8)
O1 Zr1 C2A 128.1(9)
C11 Zr1 C2A 120.4(7)
C6 Zr1 C2A 86.0(6)
C1A Zr1 C2A 33.0(4)
C10 Zr1 C2A 67.5(7)
C5A Zr1 C2A 53.7(7)
C2 Zr1 C2A 15.9(5)
C4A Zr1 C2A 52.7(6)
C3 Zr1 C2A 29.4(8)
O1 Zr1 C9 129.0(3)
C11 Zr1 C9 87.6(3)
C6 Zr1 C9 52.6(3)
C1A Zr1 C9 116.7(9)
C10 Zr1 C9 31.9(3)
C5A Zr1 C9 141.0(8)
C2 Zr1 C9 102.5(7)
C4A Zr1 C9 120.0(7)
C3 Zr1 C9 100.3(6)
C2A Zr1 C9 88.0(9)
O1 Zr1 C4 102.9(5)
C11 Zr1 C4 79.2(4)
C6 Zr1 C4 143.0(5)
C1A Zr1 C4 53.4(8)
C10 Zr1 C4 123.6(6)
C5A Zr1 C4 28.6(8)
C2 Zr1 C4 53.1(5)
C4A Zr1 C4 8.1(8)
C3 Zr1 C4 32.6(3)
C2A Zr1 C4 58.4(8)
C9 Zr1 C4 127.9(6)
C5 C1 C2 109.9(14)
C5 C1 Zr1 75.5(7)
C2 C1 Zr1 72.7(7)
C5 C1 H1 125.1
C2 C1 H1 125.1
Zr1 C1 H1 118.5
C1 C2 C3 107.9(14)
C1 C2 Zr1 75.1(7)
C3 C2 Zr1 73.9(7)
C1 C2 H2 126.1
C3 C2 H2 126.1
Zr1 C2 H2 117.0
C2 C3 C4 105.4(13)
C2 C3 Zr1 73.5(7)
C4 C3 Zr1 73.9(7)
C2 C3 H3 127.3
C4 C3 H3 127.3
Zr1 C3 H3 117.6
C5 C4 C3 109.5(13)
C5 C4 Zr1 75.8(7)
C3 C4 Zr1 73.5(7)
C5 C4 H4 125.3
C3 C4 H4 125.3
Zr1 C4 H4 117.3
C1 C5 C4 107.3(14)
C1 C5 Zr1 73.7(7)
C4 C5 Zr1 72.4(7)
C1 C5 H5 126.3
C4 C5 H5 126.3
Zr1 C5 H5 119.5
C5A C1A C2A 108.9(16)
C5A C1A Zr1 74.5(8)
C2A C1A Zr1 74.0(7)
C5A C1A H1A 125.6
C2A C1A H1A 125.6
Zr1 C1A H1A 117.8
C3A C2A C1A 108.9(16)
C3A C2A Zr1 74.2(7)
C1A C2A Zr1 73.0(7)
C3A C2A H2A 125.6
C1A C2A H2A 125.6
Zr1 C2A H2A 119.0
C2A C3A C4A 105.2(16)
C2A C3A Zr1 73.6(7)
C4A C3A Zr1 73.2(8)
C2A C3A H3A 127.4
C4A C3A H3A 127.4
Zr1 C3A H3A 118.0
C3A C4A C5A 110.5(16)
C3A C4A Zr1 74.3(8)
C5A C4A Zr1 73.6(7)
C3A C4A H4A 124.8
C5A C4A H4A 124.8
Zr1 C4A H4A 119.0
C1A C5A C4A 106.6(17)
C1A C5A Zr1 73.9(8)
C4A C5A Zr1 73.7(8)
C1A C5A H5A 126.7
C4A C5A H5A 126.7
Zr1 C5A H5A 117.8
C51 P1 C12 114.0(3)
C51 P1 C41 111.4(3)
C12 P1 C41 106.5(3)
C51 P1 C13 107.9(3)
C12 P1 C13 103.9(3)
C41 P1 C13 113.0(3)
C15 O1 Zr1 160.8(5)
C12 C11 C21 113.0(5)
C12 C11 Zr1 138.3(5)
C21 C11 Zr1 108.7(4)
C11 C12 C31 124.8(5)
C11 C12 P1 119.4(5)
C31 C12 P1 115.8(4)
C15 C14 C13 123.6(7)
C15 C14 H14 118.2
C13 C14 H14 118.2
C7 C6 C10 108.9(9)
C7 C6 Zr1 75.2(5)
C10 C6 Zr1 74.3(5)
C7 C6 H6 125.6
C10 C6 H6 125.6
Zr1 C6 H6 116.9
C6 C7 C8 107.5(8)
C6 C7 Zr1 73.0(5)
C8 C7 Zr1 74.5(5)
C6 C7 H7 126.3
C8 C7 H7 126.3
Zr1 C7 H7 118.3
C9 C8 C7 108.0(8)
C9 C8 Zr1 73.8(5)
C7 C8 Zr1 73.7(5)
C9 C8 H8 126.0
C7 C8 H8 126.0
Zr1 C8 H8 118.4
C8 C9 C10 109.2(8)
C8 C9 Zr1 74.8(5)
C10 C9 Zr1 73.4(6)
C8 C9 H9 125.4
C10 C9 H9 125.4
Zr1 C9 H9 118.2
C9 C10 C6 106.5(9)
C9 C10 Zr1 74.6(5)
C6 C10 Zr1 73.4(5)
C9 C10 H10 126.8
C6 C10 H10 126.8
Zr1 C10 H10 117.4
C22 C21 C26 117.3(6)
C22 C21 C11 120.7(6)
C26 C21 C11 121.9(7)
C21 C22 C23 122.6(7)
C21 C22 H22 118.7
C23 C22 H22 118.7
C24 C23 C22 119.9(8)
C24 C23 H23 120.1
C22 C23 H23 120.1
C23 C24 C25 118.8(7)
C23 C24 H24 120.6
C25 C24 H24 120.6
C26 C25 C24 121.6(7)
C26 C25 H25 119.2
C24 C25 H25 119.2
C25 C26 C21 119.8(8)
C25 C26 H26 120.1
C21 C26 H26 120.1
C32 C31 C36 117.8(6)
C32 C31 C12 121.6(6)
C36 C31 C12 120.5(6)
C33 C32 C31 121.2(8)
C33 C32 H32 119.4
C31 C32 H32 119.4
C34 C33 C32 119.9(8)
C34 C33 H33 120.1
C32 C33 H33 120.1
C33 C34 C35 121.8(8)
C33 C34 H34 119.1
C35 C34 H34 119.1
C36 C35 C34 117.3(8)
C36 C35 H35 121.3
C34 C35 H35 121.3
C35 C36 C31 121.9(7)
C35 C36 H36 119.0
C31 C36 H36 119.0
C42 C41 C46 110.3(6)
C42 C41 P1 112.2(4)
C46 C41 P1 116.1(5)
C42 C41 H41 105.8
C46 C41 H41 105.8
P1 C41 H41 105.8
C41 C42 C43 110.3(6)
C41 C42 H42A 109.6
C43 C42 H42A 109.6
C41 C42 H42B 109.6
C43 C42 H42B 109.6
H42A C42 H42B 108.1
C44 C43 C42 111.4(6)
C44 C43 H43A 109.3
C42 C43 H43A 109.3
C44 C43 H43B 109.3
C42 C43 H43B 109.3
H43A C43 H43B 108.0
C43 C44 C45 110.4(7)
C43 C44 H44A 109.6
C45 C44 H44A 109.6
C43 C44 H44B 109.6
C45 C44 H44B 109.6
H44A C44 H44B 108.1
C46 C45 C44 112.7(8)
C46 C45 H45A 109.0
C44 C45 H45A 109.0
C46 C45 H45B 109.0
C44 C45 H45B 109.0
H45A C45 H45B 107.8
C45 C46 C41 109.4(6)
C45 C46 H46A 109.8
C41 C46 H46A 109.8
C45 C46 H46B 109.8
C41 C46 H46B 109.8
H46A C46 H46B 108.2
C56 C51 C52 107.7(5)
C56 C51 P1 117.9(5)
C52 C51 P1 112.8(5)
C56 C51 H51 105.9
C52 C51 H51 105.9
P1 C51 H51 105.9
C53 C52 C51 109.6(6)
C53 C52 H52A 109.8
C51 C52 H52A 109.8
C53 C52 H52B 109.7
C51 C52 H52B 109.7
H52A C52 H52B 108.2
C52 C53 C54 111.1(8)
C52 C53 H53A 109.4
C54 C53 H53A 109.4
C52 C53 H53B 109.4
C54 C53 H53B 109.4
H53A C53 H53B 108.0
C55 C54 C53 112.7(7)
C55 C54 H54A 109.1
C53 C54 H54A 109.1
C55 C54 H54B 109.1
C53 C54 H54B 109.1
H54A C54 H54B 107.8
C54 C55 C56 111.7(7)
C54 C55 H55A 109.3
C56 C55 H55A 109.3
C54 C55 H55B 109.3
C56 C55 H55B 109.3
H55A C55 H55B 107.9
C51 C56 C55 109.5(7)
C51 C56 H56A 109.8
C55 C56 H56A 109.8
C51 C56 H56B 109.8
C55 C56 H56B 109.8
H56A C56 H56B 108.2
C14 C13 C61 119.0(9)
C14 C13 C61A 116.7(12)
C61 C13 C61A 2(2)
C14 C13 P1 113.9(5)
C61 C13 P1 112.7(11)
C61A C13 P1 114.9(15)
C14 C13 H13 102.9
C61 C13 H13 102.9
C61A C13 H13 103.1
P1 C13 H13 102.9
C62 C61 C66 119.2(11)
C62 C61 C13 122.0(12)
C66 C61 C13 118.7(12)
C61 C62 C63 119.6(12)
C61 C62 H62 120.2
C63 C62 H62 120.2
C64 C63 C62 120.9(14)
C64 C63 H63 119.5
C62 C63 H63 119.5
C63 C64 C65 120.1(14)
C63 C64 H64 119.9
C65 C64 H64 119.9
C66 C65 C64 119.3(14)
C66 C65 H65 120.4
C64 C65 H65 120.4
C65 C66 C61 120.5(13)
C65 C66 H66 119.8
C61 C66 H66 119.8
C62A C61A C66A 118.0(14)
C62A C61A C13 125.2(16)
C66A C61A C13 116.4(15)
C61A C62A C63A 122.3(16)
C61A C62A H62A 118.8
C63A C62A H62A 118.8
C64A C63A C62A 118.7(17)
C64A C63A H63A 120.6
C62A C63A H63A 120.6
C63A C64A C65A 119.6(17)
C63A C64A H64A 120.2
C65A C64A H64A 120.2
C66A C65A C64A 120.8(18)
C66A C65A H65A 119.6
C64A C65A H65A 119.6
C65A C66A C61A 120.0(16)
C65A C66A H66A 120.0
C61A C66A H66A 120.0
C14 C15 O1 116.4(6)
C14 C15 C71A 134.5(12)
O1 C15 C71A 109.0(11)
C14 C15 C71 122.5(10)
O1 C15 C71 119.9(9)
C71A C15 C71 17.6(11)
C76 C71 C72 117.4(12)
C76 C71 C15 125.2(12)
C72 C71 C15 117.2(12)
C73 C72 C71 123.5(14)
C73 C72 H72 118.3
C71 C72 H72 118.3
C72 C73 C74 115.2(15)
C72 C73 H73 122.4
C74 C73 H73 122.4
C73 C74 C75 125.0(15)
C73 C74 H74 117.5
C75 C74 H74 117.5
C76 C75 C74 114.8(18)
C76 C75 H75 122.6
C74 C75 H75 122.6
C71 C76 C75 123.7(17)
C71 C76 H76 118.2
C75 C76 H76 118.2
C76A C71A C72A 121.9(15)
C76A C71A C15 114.1(15)
C72A C71A C15 123.9(16)
C71A C72A C73A 117.9(17)
C71A C72A H72A 121.1
C73A C72A H72A 121.1
C74A C73A C72A 116.4(17)
C74A C73A H73A 121.8
C72A C73A H73A 121.8
C73A C74A C75A 128.2(18)
C73A C74A H74A 115.9
C75A C74A H74A 115.9
C76A C75A C74A 111.7(19)
C76A C75A H75A 124.1
C74A C75A H75A 124.1
C75A C76A C71A 123(2)
C75A C76A H76A 118.3
C71A C76A H76A 118.3
C81 B1 C91 113.0(5)
C81 B1 C111 104.1(5)
C91 B1 C111 111.8(5)
C81 B1 C101 111.0(5)
C91 B1 C101 105.0(5)
C111 B1 C101 112.2(5)
C86 C81 C82 115.0(6)
C86 C81 B1 121.7(5)
C82 C81 B1 123.0(5)
C83 C82 C81 122.8(6)
C83 C82 H82 118.6
C81 C82 H82 118.6
C85 C84 C83 118.2(6)
C85 C84 H84 120.9
C83 C84 H84 120.9
C85 C86 C81 121.9(6)
C85 C86 H86 119.1
C81 C86 H86 119.1
C84 C83 C82 119.8(6)
C84 C83 C87 119.0(8)
C82 C83 C87 121.2(8)
C84 C83 C87A 125.0(10)
C82 C83 C87A 115.1(10)
C87 C83 C87A 6.2(11)
F2 C87 F1 108.7(10)
F2 C87 F3 104.0(11)
F1 C87 F3 107.3(11)
F2 C87 C83 114.7(11)
F1 C87 C83 110.7(10)
F3 C87 C83 111.0(11)
F2A C87A F3A 108.5(17)
F2A C87A F1A 110.7(16)
F3A C87A F1A 101.2(16)
F2A C87A C83 110.5(14)
F3A C87A C83 113.1(14)
F1A C87A C83 112.3(14)
C84 C85 C86 122.3(6)
C84 C85 C88A 117.0(11)
C86 C85 C88A 120.7(11)
C84 C85 C88 121.6(7)
C86 C85 C88 116.1(7)
C88A C85 C88 4.6(13)
F6 C88 F5 107.9(10)
F6 C88 F4 105.6(9)
F5 C88 F4 106.9(10)
F6 C88 C85 113.5(10)
F5 C88 C85 109.7(12)
F4 C88 C85 112.9(10)
F6A C88A F4A 104.7(18)
F6A C88A F5A 104.2(17)
F4A C88A F5A 112.2(19)
F6A C88A C85 114.2(18)
F4A C88A C85 110.4(16)
F5A C88A C85 110.9(17)
C92 C91 C96 114.4(6)
C92 C91 B1 121.3(5)
C96 C91 B1 124.1(6)
C93 C92 C91 123.2(6)
C93 C92 H92 118.4
C91 C92 H92 118.4
C93 C94 C95 116.9(6)
C93 C94 H94 121.5
C95 C94 H94 121.5
C95 C96 C91 122.7(6)
C95 C96 H96 118.6
C91 C96 H96 118.6
C92 C93 C94 121.7(7)
C92 C93 C97 119.2(7)
C94 C93 C97 119.0(7)
C92 C93 C97A 120.2(8)
C94 C93 C97A 117.9(8)
C97 C93 C97A 7.2(9)
F7 C97 F9 107.1(11)
F7 C97 F8 107.2(11)
F9 C97 F8 106.9(11)
F7 C97 C93 113.3(10)
F9 C97 C93 110.4(10)
F8 C97 C93 111.7(11)
F8A C97A F7A 102.5(13)
F8A C97A F9A 106.3(14)
F7A C97A F9A 103.5(13)
F8A C97A C93 114.3(12)
F7A C97A C93 114.3(12)
F9A C97A C93 114.6(13)
C96 C95 C94 120.8(6)
C96 C95 C98 120.8(8)
C94 C95 C98 118.2(8)
C96 C95 C98A 120.4(8)
C94 C95 C98A 118.7(8)
C98 C95 C98A 6.7(10)
F12 C98 F10 106.8(12)
F12 C98 F11 105.2(11)
F10 C98 F11 107.2(12)
F12 C98 C95 112.4(11)
F10 C98 C95 111.7(12)
F11 C98 C95 113.2(12)
F12A C98A F10A 109.6(15)
F12A C98A F11A 108.7(14)
F10A C98A F11A 103.6(14)
F12A C98A C95 112.6(12)
F10A C98A C95 111.9(12)
F11A C98A C95 110.0(11)
C106 C101 C102 115.0(6)
C106 C101 B1 123.0(6)
C102 C101 B1 121.5(6)
C103 C102 C101 121.7(6)
C103 C102 H102 119.2
C101 C102 H102 119.2
C104 C103 C102 121.9(6)
C104 C103 C107 119.5(6)
C102 C103 C107 118.6(7)
C103 C104 C105 117.3(6)
C103 C104 H104 121.3
C105 C104 H104 121.3
C105 C106 C101 122.9(6)
C105 C106 H106 118.6
C101 C106 H106 118.6
F13A C107 F14 123.6(11)
F13A C107 F15 69.1(9)
F14 C107 F15 107.6(10)
F13A C107 F14A 111.0(12)
F14 C107 F14A 30.7(8)
F15 C107 F14A 133.0(12)
F13A C107 F15A 107.4(11)
F14 C107 F15A 68.6(9)
F15 C107 F15A 44.1(7)
F14A C107 F15A 98.9(11)
F13A C107 F13 36.3(7)
F14 C107 F13 106.9(9)
F15 C107 F13 104.8(9)
F14A C107 F13 82.3(10)
F15A C107 F13 135.7(11)
F13A C107 C103 116.1(9)
F14 C107 C103 117.2(9)
F15 C107 C103 110.2(8)
F14A C107 C103 110.7(9)
F15A C107 C103 111.3(8)
F13 C107 C103 109.4(9)
C106 C105 C104 121.1(7)
C106 C105 C108 122.1(7)
C104 C105 C108 116.8(7)
C106 C105 C128 117.7(9)
C104 C105 C128 120.9(9)
C108 C105 C128 8.3(10)
F18 C108 F16 105.0(10)
F18 C108 F17 106.7(11)
F16 C108 F17 109.2(11)
F18 C108 C105 112.1(9)
F16 C108 C105 110.9(10)
F17 C108 C105 112.6(9)
F17A C128 F16A 110.5(18)
F17A C128 F18A 103.7(17)
F16A C128 F18A 109.0(18)
F17A C128 C105 111.5(15)
F16A C128 C105 110.8(14)
F18A C128 C105 111.1(15)
C112 C111 C116 115.5(6)
C112 C111 B1 121.7(6)
C116 C111 B1 122.3(5)
C113 C112 C111 124.3(6)
C113 C112 H112 117.9
C111 C112 H112 117.9
C112 C113 C114 120.1(6)
C112 C113 C117 120.4(6)
C114 C113 C117 119.4(7)
C115 C114 C113 118.5(6)
C115 C114 H114 120.8
C113 C114 H114 120.8
C115 C116 C111 120.3(6)
C115 C116 H116 119.9
C111 C116 H116 119.9
F20 C117 F21A 77.1(15)
F20 C117 F19A 120.4(18)
F21A C117 F19A 111.9(10)
F20 C117 F21 107.4(13)
F21A C117 F21 35.4(12)
F19A C117 F21 80.7(15)
F20 C117 F19 108.0(15)
F21A C117 F19 133.6(19)
F19A C117 F19 25.1(16)
F21 C117 F19 105.5(14)
F20 C117 F20A 27.3(16)
F21A C117 F20A 103.8(8)
F19A C117 F20A 104.5(9)
F21 C117 F20A 129.9(14)
F19 C117 F20A 85.4(17)
F20 C117 C113 116.3(17)
F21A C117 C113 112.8(7)
F19A C117 C113 113.0(8)
F21 C117 C113 113.1(12)
F19 C117 C113 106(2)
F20A C117 C113 110.1(7)
C114 C115 C116 121.4(6)
C114 C115 C138 117.0(9)
C116 C115 C138 121.3(9)
C114 C115 C118 120.6(8)
C116 C115 C118 118.0(7)
C138 C115 C118 5.1(10)
F23 C118 F24 106.7(11)
F23 C118 F22 105.8(10)
F24 C118 F22 105.6(10)
F23 C118 C115 110.9(10)
F24 C118 C115 114.7(9)
F22 C118 C115 112.6(9)
F22A C138 F24A 101.6(16)
F22A C138 F23A 108.2(18)
F24A C138 F23A 105.6(18)
F22A C138 C115 114.8(14)
F24A C138 C115 115.4(14)
F23A C138 C115 110.5(15)

loop_
_geom_bond_atom_site_label_1
_geom_bond_atom_site_label_2
_geom_bond_distance
Zr1 O1 1.978(6)
Zr1 C11 2.414(6)
Zr1 C6 2.508(9)
Zr1 C1A 2.518(14)
Zr1 C10 2.519(10)
Zr1 C5A 2.525(14)
Zr1 C2 2.525(12)
Zr1 C4A 2.526(14)
Zr1 C3 2.530(12)
Zr1 C2A 2.530(13)
Zr1 C9 2.534(9)
Zr1 C4 2.535(12)
C1 C5 1.366(19)
C1 C2 1.408(15)
C1 H1 0.9400
C2 C3 1.420(14)
C2 H2 0.9400
C3 C4 1.423(14)
C3 H3 0.9400
C4 C5 1.403(14)
C4 H4 0.9400
C5 H5 0.9400
C1A C5A 1.37(2)
C1A C2A 1.434(16)
C1A H1A 0.9400
C2A C3A 1.406(16)
C2A H2A 0.9400
C3A C4A 1.417(15)
C3A H3A 0.9400
C4A C5A 1.422(15)
C4A H4A 0.9400
C5A H5A 0.9400
P1 C51 1.817(7)
P1 C12 1.820(6)
P1 C41 1.850(6)
P1 C13 1.853(7)
O1 C15 1.367(9)
C11 C12 1.369(8)
C11 C21 1.509(9)
C12 C31 1.508(9)
C14 C15 1.333(10)
C14 C13 1.490(9)
C14 H14 0.9400
C6 C7 1.383(13)
C6 C10 1.399(13)
C6 H6 0.9400
C7 C8 1.393(11)
C7 H7 0.9400
C8 C9 1.376(10)
C8 H8 0.9400
C9 C10 1.390(13)
C9 H9 0.9400
C10 H10 0.9400
C21 C22 1.378(10)
C21 C26 1.394(9)
C22 C23 1.390(10)
C22 H22 0.9400
C23 C24 1.350(10)
C23 H23 0.9400
C24 C25 1.390(11)
C24 H24 0.9400
C25 C26 1.384(10)
C25 H25 0.9400
C26 H26 0.9400
C31 C32 1.382(9)
C31 C36 1.395(10)
C32 C33 1.372(10)
C32 H32 0.9400
C33 C34 1.356(12)
C33 H33 0.9400
C34 C35 1.392(11)
C34 H34 0.9400
C35 C36 1.388(10)
C35 H35 0.9400
C36 H36 0.9400
C41 C42 1.503(9)
C41 C46 1.518(9)
C41 H41 0.9900
C42 C43 1.567(9)
C42 H42A 0.9800
C42 H42B 0.9800
C43 C44 1.489(10)
C43 H43A 0.9800
C43 H43B 0.9800
C44 C45 1.516(12)
C44 H44A 0.9800
C44 H44B 0.9800
C45 C46 1.496(11)
C45 H45A 0.9800
C45 H45B 0.9800
C46 H46A 0.9800
C46 H46B 0.9800
C51 C56 1.536(10)
C51 C52 1.550(9)
C51 H51 0.9900
C52 C53 1.508(10)
C52 H52A 0.9800
C52 H52B 0.9800
C53 C54 1.531(13)
C53 H53A 0.9800
C53 H53B 0.9800
C54 C55 1.503(12)
C54 H54A 0.9800
C54 H54B 0.9800
C55 C56 1.536(10)
C55 H55A 0.9800
C55 H55B 0.9800
C56 H56A 0.9800
C56 H56B 0.9800
C13 C61 1.519(12)
C13 C61A 1.522(14)
C13 H13 0.9900
C61 C62 1.390(12)
C61 C66 1.396(14)
C62 C63 1.391(12)
C62 H62 0.9400
C63 C64 1.356(13)
C63 H63 0.9400
C64 C65 1.400(13)
C64 H64 0.9400
C65 C66 1.379(12)
C65 H65 0.9400
C66 H66 0.9400
C61A C62A 1.384(14)
C61A C66A 1.398(15)
C62A C63A 1.395(13)
C62A H62A 0.9400
C63A C64A 1.368(14)
C63A H63A 0.9400
C64A C65A 1.398(14)
C64A H64A 0.9400
C65A C66A 1.376(13)
C65A H65A 0.9400
C66A H66A 0.9400
C15 C71A 1.450(15)
C15 C71 1.495(14)
C71 C76 1.397(18)
C71 C72 1.413(13)
C72 C73 1.397(13)
C72 H72 0.9400
C73 C74 1.412(14)
C73 H73 0.9400
C74 C75 1.420(16)
C74 H74 0.9400
C75 C76 1.407(13)
C75 H75 0.9400
C76 H76 0.9400
C71A C76A 1.40(2)
C71A C72A 1.409(14)
C72A C73A 1.415(14)
C72A H72A 0.9400
C73A C74A 1.404(15)
C73A H73A 0.9400
C74A C75A 1.414(16)
C74A H74A 0.9400
C75A C76A 1.397(14)
C75A H75A 0.9400
C76A H76A 0.9400
B1 C81 1.628(9)
B1 C91 1.631(9)
B1 C111 1.654(9)
B1 C101 1.656(9)
C81 C86 1.392(8)
C81 C82 1.405(8)
C82 C83 1.401(9)
C82 H82 0.9400
C84 C85 1.359(9)
C84 C83 1.380(9)
C84 H84 0.9400
C86 C85 1.388(9)
C86 H86 0.9400
C83 C87 1.489(14)
C83 C87A 1.497(16)
C87 F2 1.336(12)
C87 F1 1.342(12)
C87 F3 1.347(12)
C87A F2A 1.342(14)
C87A F3A 1.344(14)
C87A F1A 1.346(14)
C85 C88A 1.506(16)
C85 C88 1.514(11)
C88 F6 1.336(10)
C88 F5 1.338(11)
C88 F4 1.350(10)
C88A F6A 1.334(14)
C88A F4A 1.335(14)
C88A F5A 1.340(14)
C91 C92 1.388(9)
C91 C96 1.414(9)
C92 C93 1.352(9)
C92 H92 0.9400
C94 C93 1.387(10)
C94 C95 1.393(10)
C94 H94 0.9400
C96 C95 1.362(9)
C96 H96 0.9400
C93 C97 1.525(14)
C93 C97A 1.534(15)
C97 F7 1.306(12)
C97 F9 1.309(12)
C97 F8 1.330(12)
C97A F8A 1.313(13)
C97A F7A 1.322(14)
C97A F9A 1.330(13)
C95 C98 1.498(15)
C95 C98A 1.499(15)
C98 F12 1.312(13)
C98 F10 1.318(13)
C98 F11 1.337(13)
C98A F12A 1.313(13)
C98A F10A 1.314(13)
C98A F11A 1.335(13)
C101 C106 1.379(9)
C101 C102 1.418(9)
C102 C103 1.371(9)
C102 H102 0.9400
C103 C104 1.365(10)
C103 C107 1.519(11)
C104 C105 1.386(10)
C104 H104 0.9400
C106 C105 1.374(9)
C106 H106 0.9400
C107 F13A 1.285(11)
C107 F14 1.288(11)
C107 F15 1.309(10)
C107 F14A 1.331(12)
C107 F15A 1.359(12)
C107 F13 1.359(10)
C105 C108 1.521(13)
C105 C128 1.521(18)
C108 F18 1.307(11)
C108 F16 1.312(11)
C108 F17 1.319(12)
C128 F17A 1.308(15)
C128 F16A 1.311(14)
C128 F18A 1.325(14)
C111 C112 1.382(8)
C111 C116 1.414(9)
C112 C113 1.351(9)
C112 H112 0.9400
C113 C114 1.381(10)
C113 C117 1.513(11)
C114 C115 1.372(10)
C114 H114 0.9400
C116 C115 1.395(9)
C116 H116 0.9400
C117 F20 1.302(15)
C117 F21A 1.307(9)
C117 F19A 1.311(9)
C117 F21 1.322(14)
C117 F19 1.323(15)
C117 F20A 1.340(9)
C115 C138 1.510(17)
C115 C118 1.514(13)
C118 F23 1.298(12)
C118 F24 1.307(11)
C118 F22 1.321(11)
C138 F22A 1.302(14)
C138 F24A 1.306(14)
C138 F23A 1.315(14)

loop_
_geom_torsion_atom_site_label_1
_geom_torsion_atom_site_label_2
_geom_torsion_atom_site_label_3
_geom_torsion_atom_site_label_4
_geom_torsion
O1 Zr1 C1 C5 -76.4(10)
C11 Zr1 C1 C5 18.1(13)
C6 Zr1 C1 C5 -166.1(10)
C1A Zr1 C1 C5 127(3)
C10 Zr1 C1 C5 161.3(10)
C5A Zr1 C1 C5 23.5(16)
C2 Zr1 C1 C5 116.6(15)
C4A Zr1 C1 C5 47.3(12)
C3 Zr1 C1 C5 78.8(10)
C2A Zr1 C1 C5 116.5(14)
C9 Zr1 C1 C5 148.0(9)
C4 Zr1 C1 C5 37.5(8)
O1 Zr1 C1 C2 166.9(11)
C11 Zr1 C1 C2 -98.5(12)
C6 Zr1 C1 C2 77.3(11)
C1A Zr1 C1 C2 10(3)
C10 Zr1 C1 C2 44.7(11)
C5A Zr1 C1 C2 -93(2)
C4A Zr1 C1 C2 -69.3(14)
C3 Zr1 C1 C2 -37.8(9)
C2A Zr1 C1 C2 -0.1(13)
C9 Zr1 C1 C2 31.4(12)
C4 Zr1 C1 C2 -79.2(10)
C5 C1 C2 C3 0.3(16)
Zr1 C1 C2 C3 67.2(9)
C5 C1 C2 Zr1 -67.0(10)
O1 Zr1 C2 C1 -14.0(11)
C11 Zr1 C2 C1 107.3(11)
C6 Zr1 C2 C1 -104.9(10)
C1A Zr1 C2 C1 -9(3)
C10 Zr1 C2 C1 -135.3(11)
C5A Zr1 C2 C1 39.5(12)
C4A Zr1 C2 C1 84.7(13)
C3 Zr1 C2 C1 114.0(15)
C2A Zr1 C2 C1 180(3)
C9 Zr1 C2 C1 -156.4(9)
C4 Zr1 C2 C1 75.3(10)
O1 Zr1 C2 C3 -128.0(10)
C11 Zr1 C2 C3 -6.7(14)
C6 Zr1 C2 C3 141.1(11)
C1A Zr1 C2 C3 -123(3)
C10 Zr1 C2 C3 110.7(11)
C5A Zr1 C2 C3 -74.6(14)
C4A Zr1 C2 C3 -29.3(12)
C2A Zr1 C2 C3 66(3)
C9 Zr1 C2 C3 89.6(11)
C4 Zr1 C2 C3 -38.7(8)
C1 C2 C3 C4 -0.5(16)
Zr1 C2 C3 C4 67.5(9)
C1 C2 C3 Zr1 -68.0(10)
O1 Zr1 C3 C2 69.6(12)
C11 Zr1 C3 C2 174.6(11)
C6 Zr1 C3 C2 -43.7(12)
C1A Zr1 C3 C2 20.9(12)
C10 Zr1 C3 C2 -66.4(11)
C5A Zr1 C3 C2 67.4(14)
C4A Zr1 C3 C2 119(2)
C2A Zr1 C3 C2 -30.4(11)
C9 Zr1 C3 C2 -97.1(11)
C4 Zr1 C3 C2 112.0(14)
O1 Zr1 C3 C4 -42.4(12)
C11 Zr1 C3 C4 62.6(10)
C6 Zr1 C3 C4 -155.8(9)
C1A Zr1 C3 C4 -91.2(14)
C10 Zr1 C3 C4 -178.4(10)
C5A Zr1 C3 C4 -44.7(12)
C2 Zr1 C3 C4 -112.0(14)
C4A Zr1 C3 C4 7.2(18)
C2A Zr1 C3 C4 -142.5(18)
C9 Zr1 C3 C4 150.8(9)
C2 C3 C4 C5 0.6(16)
Zr1 C3 C4 C5 67.9(10)
C2 C3 C4 Zr1 -67.3(9)
O1 Zr1 C4 C5 31.8(11)
C11 Zr1 C4 C5 128.6(11)
C6 Zr1 C4 C5 -77.4(13)
C1A Zr1 C4 C5 -55.5(11)
C10 Zr1 C4 C5 -113.9(11)
C5A Zr1 C4 C5 -24.2(13)
C2 Zr1 C4 C5 -77.1(10)
C4A Zr1 C4 C5 -138(6)
C3 Zr1 C4 C5 -115.7(14)
C2A Zr1 C4 C5 -95.2(12)
C9 Zr1 C4 C5 -153.1(10)
O1 Zr1 C4 C3 147.5(10)
C11 Zr1 C4 C3 -115.7(10)
C6 Zr1 C4 C3 38.3(14)
C1A Zr1 C4 C3 60.2(11)
C10 Zr1 C4 C3 1.9(12)
C5A Zr1 C4 C3 91.6(17)
C2 Zr1 C4 C3 38.7(8)
C4A Zr1 C4 C3 -22(6)
C2A Zr1 C4 C3 20.6(10)
C9 Zr1 C4 C3 -37.4(12)
C2 C1 C5 C4 0.1(16)
Zr1 C1 C5 C4 -65.0(9)
C2 C1 C5 Zr1 65.2(10)
C3 C4 C5 C1 -0.5(16)
Zr1 C4 C5 C1 65.9(10)
C3 C4 C5 Zr1 -66.4(9)
O1 Zr1 C5 C1 97.3(11)
C11 Zr1 C5 C1 -165.9(10)
C6 Zr1 C5 C1 17.4(13)
C1A Zr1 C5 C1 -18.6(10)
C10 Zr1 C5 C1 -24.3(13)
C5A Zr1 C5 C1 -50(3)
C2 Zr1 C5 C1 -36.7(8)
C4A Zr1 C5 C1 -106.0(16)
C3 Zr1 C5 C1 -77.7(10)
C2A Zr1 C5 C1 -46.7(10)
C9 Zr1 C5 C1 -62.3(16)
C4 Zr1 C5 C1 -114.8(15)
O1 Zr1 C5 C4 -148.0(11)
C11 Zr1 C5 C4 -51.1(10)
C6 Zr1 C5 C4 132.2(9)
C1A Zr1 C5 C4 96.1(14)
C10 Zr1 C5 C4 90.4(11)
C5A Zr1 C5 C4 65(4)
C2 Zr1 C5 C4 78.1(10)
C4A Zr1 C5 C4 8.8(14)
C3 Zr1 C5 C4 37.1(8)
C2A Zr1 C5 C4 68.1(12)
C9 Zr1 C5 C4 52.4(16)
O1 Zr1 C1A C5A -73.5(13)
C11 Zr1 C1A C5A 33.9(18)
C6 Zr1 C1A C5A -164.5(13)
C10 Zr1 C1A C5A 163.3(13)
C2 Zr1 C1A C5A 111(3)
C4A Zr1 C1A C5A 38.6(10)
C3 Zr1 C1A C5A 70.6(15)
C2A Zr1 C1A C5A 115.4(18)
C9 Zr1 C1A C5A 147.2(12)
C4 Zr1 C1A C5A 28.4(13)
O1 Zr1 C1A C2A 171.1(12)
C11 Zr1 C1A C2A -81.5(17)
C6 Zr1 C1A C2A 80.1(13)
C10 Zr1 C1A C2A 47.9(13)
C5A Zr1 C1A C2A -115.4(18)
C2 Zr1 C1A C2A -4(3)
C4A Zr1 C1A C2A -76.8(12)
C3 Zr1 C1A C2A -44.7(14)
C9 Zr1 C1A C2A 31.9(14)
C4 Zr1 C1A C2A -87.0(15)
C5A C1A C2A C3A -1(2)
Zr1 C1A C2A C3A 66.1(12)
C5A C1A C2A Zr1 -66.9(12)
O1 Zr1 C2A C3A -127.3(12)
C11 Zr1 C2A C3A 6.2(16)
C6 Zr1 C2A C3A 144.8(13)
C1A Zr1 C2A C3A -116.0(18)
C10 Zr1 C2A C3A 117.4(14)
C5A Zr1 C2A C3A -80.0(12)
C2 Zr1 C2A C3A -111(3)
C4A Zr1 C2A C3A -38.8(10)
C3 Zr1 C2A C3A -23.1(14)
C9 Zr1 C2A C3A 92.2(13)
C4 Zr1 C2A C3A -45.8(13)
O1 Zr1 C2A C1A -11.3(15)
C11 Zr1 C2A C1A 122.2(14)
C6 Zr1 C2A C1A -99.2(13)
C10 Zr1 C2A C1A -126.6(15)
C5A Zr1 C2A C1A 36.0(10)
C2 Zr1 C2A C1A 5(3)
C4A Zr1 C2A C1A 77.1(12)
C3 Zr1 C2A C1A 92.9(19)
C9 Zr1 C2A C1A -151.9(13)
C4 Zr1 C2A C1A 70.2(15)
C1A C2A C3A C4A 1.6(19)
Zr1 C2A C3A C4A 67.0(11)
C1A C2A C3A Zr1 -65.3(11)
O1 Zr1 C3A C2A 83.2(17)
C11 Zr1 C3A C2A -174.6(14)
C6 Zr1 C3A C2A -38.3(14)
C1A Zr1 C3A C2A 37.0(10)
C10 Zr1 C3A C2A -55.5(14)
C5A Zr1 C3A C2A 76.0(12)
C2 Zr1 C3A C2A 23.1(11)
C4A Zr1 C3A C2A 111.9(17)
C3 Zr1 C3A C2A 67(4)
C9 Zr1 C3A C2A -87.1(14)
C4 Zr1 C3A C2A 110.1(17)
O1 Zr1 C3A C4A -28.7(18)
C11 Zr1 C3A C4A 73.4(13)
C6 Zr1 C3A C4A -150.3(12)
C1A Zr1 C3A C4A -74.9(12)
C10 Zr1 C3A C4A -167.4(14)
C5A Zr1 C3A C4A -35.9(10)
C2 Zr1 C3A C4A -88.8(16)
C3 Zr1 C3A C4A -45(4)
C2A Zr1 C3A C4A -111.9(18)
C9 Zr1 C3A C4A 161.0(13)
C4 Zr1 C3A C4A -1.8(14)
C2A C3A C4A C5A -2(2)
Zr1 C3A C4A C5A 65.3(12)
C2A C3A C4A Zr1 -67.2(11)
O1 Zr1 C4A C3A 161.0(13)
C11 Zr1 C4A C3A -103.2(14)
C6 Zr1 C4A C3A 43.9(17)
C1A Zr1 C4A C3A 80.3(12)
C10 Zr1 C4A C3A 14.0(15)
C5A Zr1 C4A C3A 117.5(18)
C2 Zr1 C4A C3A 58.5(12)
C3 Zr1 C4A C3A 20.3(15)
C2A Zr1 C4A C3A 38.5(10)
C9 Zr1 C4A C3A -22.1(16)
C4 Zr1 C4A C3A 172(6)
O1 Zr1 C4A C5A 43.6(14)
C11 Zr1 C4A C5A 139.3(14)
C6 Zr1 C4A C5A -73.5(16)
C1A Zr1 C4A C5A -37.2(11)
C10 Zr1 C4A C5A -103.5(14)
C2 Zr1 C4A C5A -59.0(13)
C3 Zr1 C4A C5A -97(2)
C2A Zr1 C4A C5A -79.0(13)
C9 Zr1 C4A C5A -139.6(13)
C4 Zr1 C4A C5A 54(6)
C2A C1A C5A C4A -0.4(19)
Zr1 C1A C5A C4A -67.0(11)
C2A C1A C5A Zr1 66.6(11)
C3A C4A C5A C1A 1(2)
Zr1 C4A C5A C1A 67.1(11)
C3A C4A C5A Zr1 -65.7(12)
O1 Zr1 C5A C1A 106.9(14)
C11 Zr1 C5A C1A -154.8(14)
C6 Zr1 C5A C1A 18.3(15)
C10 Zr1 C5A C1A -19.2(15)
C2 Zr1 C5A C1A -25.1(12)
C4A Zr1 C5A C1A -113.2(18)
C3 Zr1 C5A C1A -74.8(16)
C2A Zr1 C5A C1A -37.6(11)
C9 Zr1 C5A C1A -50.1(17)
C4 Zr1 C5A C1A -127(2)
O1 Zr1 C5A C4A -139.8(13)
C11 Zr1 C5A C4A -41.6(14)
C6 Zr1 C5A C4A 131.5(12)
C1A Zr1 C5A C4A 113.2(18)
C10 Zr1 C5A C4A 94.0(13)
C2 Zr1 C5A C4A 88.2(16)
C3 Zr1 C5A C4A 38.5(14)
C2A Zr1 C5A C4A 75.6(12)
C9 Zr1 C5A C4A 63.1(17)
C4 Zr1 C5A C4A -13.9(17)
C11 Zr1 O1 C15 -71.5(14)
C6 Zr1 O1 C15 154.7(14)
C1A Zr1 O1 C15 63.0(15)
C10 Zr1 O1 C15 155.2(14)
C5A Zr1 O1 C15 32.8(15)
C2 Zr1 O1 C15 64.5(15)
C4A Zr1 O1 C15 10.8(16)
C3 Zr1 O1 C15 31.3(16)
C2A Zr1 O1 C15 69.2(16)
C9 Zr1 O1 C15 -165.7(14)
C4 Zr1 O1 C15 9.3(15)
O1 Zr1 C11 C12 3.4(7)
C6 Zr1 C11 C12 103.0(8)
C1A Zr1 C11 C12 -102.6(14)
C10 Zr1 C11 C12 139.3(7)
C5A Zr1 C11 C12 -85.0(10)
C2 Zr1 C11 C12 -123.7(11)
C4A Zr1 C11 C12 -106.4(10)
C3 Zr1 C11 C12 -127.3(9)
C2A Zr1 C11 C12 -141.2(11)
C9 Zr1 C11 C12 132.6(7)
C4 Zr1 C11 C12 -98.1(9)
O1 Zr1 C11 C21 -174.4(5)
C6 Zr1 C11 C21 -74.8(6)
C1A Zr1 C11 C21 79.6(13)
C10 Zr1 C11 C21 -38.5(6)
C5A Zr1 C11 C21 97.2(9)
C2 Zr1 C11 C21 58.5(10)
C4A Zr1 C11 C21 75.8(8)
C3 Zr1 C11 C21 54.9(7)
C2A Zr1 C11 C21 41.0(11)
C9 Zr1 C11 C21 -45.2(5)
C4 Zr1 C11 C21 84.1(7)
C21 C11 C12 C31 -1.9(9)
Zr1 C11 C12 C31 -179.6(5)
C21 C11 C12 P1 175.6(5)
Zr1 C11 C12 P1 -2.1(10)
C51 P1 C12 C11 169.3(5)
C41 P1 C12 C11 -67.4(6)
C13 P1 C12 C11 52.2(6)
C51 P1 C12 C31 -13.0(6)
C41 P1 C12 C31 110.3(5)
C13 P1 C12 C31 -130.2(5)
O1 Zr1 C6 C7 64.3(6)
C11 Zr1 C6 C7 -38.8(8)
C1A Zr1 C6 C7 159.8(10)
C10 Zr1 C6 C7 -115.0(10)
C5A Zr1 C6 C7 150.4(10)
C2 Zr1 C6 C7 177.0(9)
C4A Zr1 C6 C7 -172.0(10)
C3 Zr1 C6 C7 -161.1(9)
C2A Zr1 C6 C7 -167.6(11)
C9 Zr1 C6 C7 -77.1(7)
C4 Zr1 C6 C7 177.3(9)
O1 Zr1 C6 C10 179.2(7)
C11 Zr1 C6 C10 76.2(8)
C1A Zr1 C6 C10 -85.2(11)
C5A Zr1 C6 C10 -94.7(11)
C2 Zr1 C6 C10 -68.1(10)
C4A Zr1 C6 C10 -57.0(12)
C3 Zr1 C6 C10 -46.2(10)
C2A Zr1 C6 C10 -52.7(11)
C9 Zr1 C6 C10 37.8(6)
C4 Zr1 C6 C10 -67.8(12)
C10 C6 C7 C8 -0.2(11)
Zr1 C6 C7 C8 67.1(6)
C10 C6 C7 Zr1 -67.3(7)
O1 Zr1 C7 C6 -112.7(6)
C11 Zr1 C7 C6 151.5(6)
C1A Zr1 C7 C6 -23.8(13)
C10 Zr1 C7 C6 37.2(6)
C5A Zr1 C7 C6 -50.3(16)
C2 Zr1 C7 C6 -3.6(11)
C4A Zr1 C7 C6 30(3)
C3 Zr1 C7 C6 29.9(13)
C2A Zr1 C7 C6 13.9(12)
C9 Zr1 C7 C6 77.6(6)
C4 Zr1 C7 C6 -18(6)
O1 Zr1 C7 C8 133.0(5)
C11 Zr1 C7 C8 37.2(5)
C6 Zr1 C7 C8 -114.3(8)
C1A Zr1 C7 C8 -138.0(11)
C10 Zr1 C7 C8 -77.0(6)
C5A Zr1 C7 C8 -164.6(14)
C2 Zr1 C7 C8 -117.8(9)
C4A Zr1 C7 C8 -85(3)
C3 Zr1 C7 C8 -84.3(11)
C2A Zr1 C7 C8 -100.4(11)
C9 Zr1 C7 C8 -36.7(5)
C4 Zr1 C7 C8 -132(6)
C6 C7 C8 C9 0.4(10)
Zr1 C7 C8 C9 66.4(6)
C6 C7 C8 Zr1 -66.0(6)
O1 Zr1 C8 C9 -161.2(5)
C11 Zr1 C8 C9 101.3(5)
C6 Zr1 C8 C9 -77.6(6)
C1A Zr1 C8 C9 -49.8(13)
C10 Zr1 C8 C9 -36.6(5)
C5A Zr1 C8 C9 -27(4)
C2 Zr1 C8 C9 -29.4(9)
C4A Zr1 C8 C9 45.9(13)
C3 Zr1 C8 C9 14.3(8)
C2A Zr1 C8 C9 -18.1(9)
C4 Zr1 C8 C9 56.8(12)
O1 Zr1 C8 C7 -46.4(5)
C11 Zr1 C8 C7 -143.9(5)
C6 Zr1 C8 C7 37.2(5)
C1A Zr1 C8 C7 65.0(13)
C10 Zr1 C8 C7 78.2(5)
C5A Zr1 C8 C7 88(4)
C2 Zr1 C8 C7 85.4(9)
C4A Zr1 C8 C7 160.7(12)
C3 Zr1 C8 C7 129.1(7)
C2A Zr1 C8 C7 96.7(9)
C9 Zr1 C8 C7 114.8(7)
C4 Zr1 C8 C7 171.6(10)
C7 C8 C9 C10 -0.4(10)
Zr1 C8 C9 C10 65.9(7)
C7 C8 C9 Zr1 -66.3(6)
O1 Zr1 C9 C8 24.1(6)
C11 Zr1 C9 C8 -75.4(5)
C6 Zr1 C9 C8 77.6(6)
C1A Zr1 C9 C8 147.3(8)
C10 Zr1 C9 C8 115.9(8)
C5A Zr1 C9 C8 174.1(9)
C2 Zr1 C9 C8 157.7(7)
C4A Zr1 C9 C8 -152.1(8)
C3 Zr1 C9 C8 -169.1(6)
C2A Zr1 C9 C8 164.1(8)
C4 Zr1 C9 C8 -149.7(6)
O1 Zr1 C9 C10 -91.8(6)
C11 Zr1 C9 C10 168.7(6)
C6 Zr1 C9 C10 -38.3(6)
C1A Zr1 C9 C10 31.5(9)
C5A Zr1 C9 C10 58.2(11)
C2 Zr1 C9 C10 41.8(8)
C4A Zr1 C9 C10 92.0(9)
C3 Zr1 C9 C10 75.0(7)
C2A Zr1 C9 C10 48.2(8)
C4 Zr1 C9 C10 94.4(8)
C8 C9 C10 C6 0.3(11)
Zr1 C9 C10 C6 67.1(7)
C8 C9 C10 Zr1 -66.8(6)
C7 C6 C10 C9 0.0(12)
Zr1 C6 C10 C9 -67.9(7)
C7 C6 C10 Zr1 67.9(7)
O1 Zr1 C10 C9 111.9(6)
C11 Zr1 C10 C9 -12.9(7)
C6 Zr1 C10 C9 112.9(10)
C1A Zr1 C10 C9 -152.2(9)
C5A Zr1 C10 C9 -142.3(8)
C2 Zr1 C10 C9 -138.4(8)
C4A Zr1 C10 C9 -105.4(8)
C3 Zr1 C10 C9 -108.1(8)
C2A Zr1 C10 C9 -126.3(10)
C4 Zr1 C10 C9 -109.1(7)
O1 Zr1 C10 C6 -0.9(9)
C11 Zr1 C10 C6 -125.7(7)
C1A Zr1 C10 C6 94.9(10)
C5A Zr1 C10 C6 104.9(9)
C2 Zr1 C10 C6 108.8(9)
C4A Zr1 C10 C6 141.7(9)
C3 Zr1 C10 C6 139.0(9)
C2A Zr1 C10 C6 120.8(11)
C9 Zr1 C10 C6 -112.9(10)
C4 Zr1 C10 C6 138.0(8)
C12 C11 C21 C22 -86.9(8)
Zr1 C11 C21 C22 91.5(7)
C12 C11 C21 C26 89.4(8)
Zr1 C11 C21 C26 -92.1(6)
C26 C21 C22 C23 -0.7(11)
C11 C21 C22 C23 175.9(7)
C21 C22 C23 C24 1.6(12)
C22 C23 C24 C25 -0.4(13)
C23 C24 C25 C26 -1.7(13)
C24 C25 C26 C21 2.6(12)
C22 C21 C26 C25 -1.4(10)
C11 C21 C26 C25 -177.9(6)
C11 C12 C31 C32 -105.2(8)
P1 C12 C31 C32 77.3(7)
C11 C12 C31 C36 72.6(8)
P1 C12 C31 C36 -104.9(6)
C36 C31 C32 C33 1.7(9)
C12 C31 C32 C33 179.5(6)
C31 C32 C33 C34 -2.5(11)
C32 C33 C34 C35 2.4(12)
C33 C34 C35 C36 -1.6(11)
C34 C35 C36 C31 0.8(10)
C32 C31 C36 C35 -0.9(10)
C12 C31 C36 C35 -178.7(6)
C51 P1 C41 C42 80.2(5)
C12 P1 C41 C42 -44.7(6)
C13 P1 C41 C42 -158.1(5)
C51 P1 C41 C46 -47.9(7)
C12 P1 C41 C46 -172.8(6)
C13 P1 C41 C46 73.7(6)
C46 C41 C42 C43 -57.3(8)
P1 C41 C42 C43 171.6(5)
C41 C42 C43 C44 55.1(9)
C42 C43 C44 C45 -53.2(10)
C43 C44 C45 C46 56.4(11)
C44 C45 C46 C41 -58.7(10)
C42 C41 C46 C45 59.2(9)
P1 C41 C46 C45 -171.7(6)
C12 P1 C51 C56 65.0(6)
C41 P1 C51 C56 -55.5(6)
C13 P1 C51 C56 179.9(5)
C12 P1 C51 C52 -168.5(5)
C41 P1 C51 C52 71.0(6)
C13 P1 C51 C52 -53.6(6)
C56 C51 C52 C53 -62.9(8)
P1 C51 C52 C53 165.3(6)
C51 C52 C53 C54 58.1(9)
C52 C53 C54 C55 -52.8(10)
C53 C54 C55 C56 51.8(10)
C52 C51 C56 C55 61.5(7)
P1 C51 C56 C55 -169.6(5)
C54 C55 C56 C51 -56.8(9)
C15 C14 C13 C61 -146.7(13)
C15 C14 C13 C61A -146.0(17)
C15 C14 C13 P1 76.6(9)
C51 P1 C13 C14 104.9(5)
C12 P1 C13 C14 -133.8(5)
C41 P1 C13 C14 -18.7(6)
C51 P1 C13 C61 -34.6(9)
C12 P1 C13 C61 86.8(9)
C41 P1 C13 C61 -158.2(9)
C51 P1 C13 C61A -33.4(12)
C12 P1 C13 C61A 88.0(12)
C41 P1 C13 C61A -157.0(11)
C14 C13 C61 C62 -15(3)
C61A C13 C61 C62 -31(48)
P1 C13 C61 C62 122(2)
C14 C13 C61 C66 161.3(17)
C61A C13 C61 C66 146(51)
P1 C13 C61 C66 -62(2)
C66 C61 C62 C63 2.8(19)
C13 C61 C62 C63 179(2)
C61 C62 C63 C64 -1.3(19)
C62 C63 C64 C65 3(3)
C63 C64 C65 C66 -6(4)
C64 C65 C66 C61 8(4)
C62 C61 C66 C65 -6(3)
C13 C61 C66 C65 177(2)
C14 C13 C61A C62A -41(3)
C61 C13 C61A C62A 123(51)
P1 C13 C61A C62A 96(3)
C14 C13 C61A C66A 146(2)
C61 C13 C61A C66A -49(48)
P1 C13 C61A C66A -77(3)
C66A C61A C62A C63A 2(2)
C13 C61A C62A C63A -171(3)
C61A C62A C63A C64A 3(2)
C62A C63A C64A C65A -9(4)
C63A C64A C65A C66A 10(5)
C64A C65A C66A C61A -5(5)
C62A C61A C66A C65A 0(4)
C13 C61A C66A C65A 173(3)
C13 C14 C15 O1 3.0(12)
C13 C14 C15 C71A 178.2(16)
C13 C14 C15 C71 -165.1(12)
Zr1 O1 C15 C14 40.8(18)
Zr1 O1 C15 C71A -135.7(16)
Zr1 O1 C15 C71 -150.9(14)
C14 C15 C71 C76 14(2)
O1 C15 C71 C76 -153.3(17)
C71A C15 C71 C76 152(7)
C14 C15 C71 C72 -160.0(11)
O1 C15 C71 C72 32.3(19)
C71A C15 C71 C72 -23(5)
C76 C71 C72 C73 -1.2(17)
C15 C71 C72 C73 173.6(18)
C71 C72 C73 C74 4.8(16)
C72 C73 C74 C75 -9(3)
C73 C74 C75 C76 9(3)
C72 C71 C76 C75 1(3)
C15 C71 C76 C75 -173(2)
C74 C75 C76 C71 -4(3)
C14 C15 C71A C76A 34(3)
O1 C15 C71A C76A -150.4(19)
C71 C15 C71A C76A -19(5)
C14 C15 C71A C72A -148.2(14)
O1 C15 C71A C72A 27(2)
C71 C15 C71A C72A 159(7)
C76A C71A C72A C73A 1(2)
C15 C71A C72A C73A -176(2)
C71A C72A C73A C74A -1.0(17)
C72A C73A C74A C75A 4(3)
C73A C74A C75A C76A -7(4)
C74A C75A C76A C71A 7(4)
C72A C71A C76A C75A -5(4)
C15 C71A C76A C75A 173(3)
C91 B1 C81 C86 -161.4(5)
C111 B1 C81 C86 77.2(7)
C101 B1 C81 C86 -43.7(7)
C91 B1 C81 C82 26.1(8)
C111 B1 C81 C82 -95.4(7)
C101 B1 C81 C82 143.7(6)
C86 C81 C82 C83 2.5(9)
B1 C81 C82 C83 175.5(6)
C82 C81 C86 C85 -1.7(9)
B1 C81 C86 C85 -174.8(6)
C85 C84 C83 C82 -0.5(10)
C85 C84 C83 C87 178.8(9)
C85 C84 C83 C87A -179.8(11)
C81 C82 C83 C84 -1.4(11)
C81 C82 C83 C87 179.3(9)
C81 C82 C83 C87A 177.9(10)
C84 C83 C87 F2 -156.3(13)
C82 C83 C87 F2 23.0(17)
C87A C83 C87 F2 35(10)
C84 C83 C87 F1 -32.8(16)
C82 C83 C87 F1 146.4(13)
C87A C83 C87 F1 158(11)
C84 C83 C87 F3 86.2(14)
C82 C83 C87 F3 -94.6(14)
C87A C83 C87 F3 -83(10)
C84 C83 C87A F2A -125.0(18)
C82 C83 C87A F2A 56(2)
C87 C83 C87A F2A -113(11)
C84 C83 C87A F3A 113.1(18)
C82 C83 C87A F3A -66.2(19)
C87 C83 C87A F3A 125(11)
C84 C83 C87A F1A -1(2)
C82 C83 C87A F1A 180.0(17)
C87 C83 C87A F1A 11(9)
C83 C84 C85 C86 1.2(10)
C83 C84 C85 C88A 179.6(11)
C83 C84 C85 C88 179.8(8)
C81 C86 C85 C84 0.0(10)
C81 C86 C85 C88A -178.4(11)
C81 C86 C85 C88 -178.7(8)
C84 C85 C88 F6 -127.7(13)
C86 C85 C88 F6 51.0(15)
C88A C85 C88 F6 -125(16)
C84 C85 C88 F5 111.5(14)
C86 C85 C88 F5 -69.8(14)
C88A C85 C88 F5 114(16)
C84 C85 C88 F4 -7.6(16)
C86 C85 C88 F4 171.1(12)
C88A C85 C88 F4 -5(15)
C84 C85 C88A F6A 138(2)
C86 C85 C88A F6A -44(2)
C88 C85 C88A F6A -40(15)
C84 C85 C88A F4A -105(2)
C86 C85 C88A F4A 74(2)
C88 C85 C88A F4A 78(15)
C84 C85 C88A F5A 20(3)
C86 C85 C88A F5A -161(2)
C88 C85 C88A F5A -157(17)
C81 B1 C91 C92 41.1(8)
C111 B1 C91 C92 158.1(5)
C101 B1 C91 C92 -80.0(7)
C81 B1 C91 C96 -143.9(6)
C111 B1 C91 C96 -26.9(8)
C101 B1 C91 C96 95.0(7)
C96 C91 C92 C93 4.3(9)
B1 C91 C92 C93 179.8(6)
C92 C91 C96 C95 -4.4(9)
B1 C91 C96 C95 -179.7(6)
C91 C92 C93 C94 -1.1(10)
C91 C92 C93 C97 176.5(8)
C91 C92 C93 C97A -175.3(9)
C95 C94 C93 C92 -2.2(10)
C95 C94 C93 C97 -179.8(8)
C95 C94 C93 C97A 172.1(9)
C92 C93 C97 F7 -43.9(14)
C94 C93 C97 F7 133.7(11)
C97A C93 C97 F7 -143(8)
C92 C93 C97 F9 76.1(13)
C94 C93 C97 F9 -106.2(13)
C97A C93 C97 F9 -23(7)
C92 C93 C97 F8 -165.1(10)
C94 C93 C97 F8 12.6(15)
C97A C93 C97 F8 95(8)
C92 C93 C97A F8A -4.6(18)
C94 C93 C97A F8A -179.0(14)
C97 C93 C97A F8A 80(7)
C92 C93 C97A F7A 113.1(14)
C94 C93 C97A F7A -61.3(17)
C97 C93 C97A F7A -162(8)
C92 C93 C97A F9A -127.6(14)
C94 C93 C97A F9A 58.0(18)
C97 C93 C97A F9A -43(7)
C91 C96 C95 C94 1.3(11)
C91 C96 C95 C98 -174.5(9)
C91 C96 C95 C98A 177.8(9)
C93 C94 C95 C96 2.1(10)
C93 C94 C95 C98 178.0(8)
C93 C94 C95 C98A -174.5(9)
C96 C95 C98 F12 -133.9(12)
C94 C95 C98 F12 50.2(16)
C98A C95 C98 F12 -46(8)
C96 C95 C98 F10 106.1(14)
C94 C95 C98 F10 -69.8(15)
C98A C95 C98 F10 -166(9)
C96 C95 C98 F11 -14.9(16)
C94 C95 C98 F11 169.2(12)
C98A C95 C98 F11 73(8)
C96 C95 C98A F12A -75.1(16)
C94 C95 C98A F12A 101.5(15)
C98 C95 C98A F12A -171(9)
C96 C95 C98A F10A 161.0(13)
C94 C95 C98A F10A -22.4(18)
C98 C95 C98A F10A 65(8)
C96 C95 C98A F11A 46.4(17)
C94 C95 C98A F11A -137.0(13)
C98 C95 C98A F11A -50(8)
C81 B1 C101 C106 157.9(5)
C91 B1 C101 C106 -79.7(7)
C111 B1 C101 C106 41.9(8)
C81 B1 C101 C102 -29.8(7)
C91 B1 C101 C102 92.6(6)
C111 B1 C101 C102 -145.7(5)
C106 C101 C102 C103 -1.4(8)
B1 C101 C102 C103 -174.4(6)
C101 C102 C103 C104 1.0(10)
C101 C102 C103 C107 -178.5(6)
C102 C103 C104 C105 0.6(10)
C107 C103 C104 C105 -179.9(6)
C102 C101 C106 C105 0.3(9)
B1 C101 C106 C105 173.2(6)
C104 C103 C107 F13A -9.2(15)
C102 C103 C107 F13A 170.3(13)
C104 C103 C107 F14 151.5(11)
C102 C103 C107 F14 -29.0(13)
C104 C103 C107 F15 -85.1(12)
C102 C103 C107 F15 94.4(11)
C104 C103 C107 F14A 118.6(13)
C102 C103 C107 F14A -61.9(14)
C104 C103 C107 F15A -132.4(13)
C102 C103 C107 F15A 47.1(14)
C104 C103 C107 F13 29.6(12)
C102 C103 C107 F13 -150.9(10)
C101 C106 C105 C104 1.3(10)
C101 C106 C105 C108 -176.4(8)
C101 C106 C105 C128 175.4(10)
C103 C104 C105 C106 -1.7(10)
C103 C104 C105 C108 176.1(7)
C103 C104 C105 C128 -175.7(10)
C106 C105 C108 F18 -24.3(14)
C104 C105 C108 F18 157.9(10)
C128 C105 C108 F18 36(6)
C106 C105 C108 F16 -141.3(10)
C104 C105 C108 F16 40.9(13)
C128 C105 C108 F16 -81(7)
C106 C105 C108 F17 96.1(11)
C104 C105 C108 F17 -81.7(11)
C128 C105 C108 F17 156(7)
C106 C105 C128 F17A -78(2)
C104 C105 C128 F17A 95.7(19)
C108 C105 C128 F17A 158(8)
C106 C105 C128 F16A 158.0(15)
C104 C105 C128 F16A -28(2)
C108 C105 C128 F16A 34(6)
C106 C105 C128 F18A 36.7(19)
C104 C105 C128 F18A -149.1(13)
C108 C105 C128 F18A -87(7)
C81 B1 C111 C112 83.0(7)
C91 B1 C111 C112 -39.2(8)
C101 B1 C111 C112 -156.9(6)
C81 B1 C111 C116 -88.4(7)
C91 B1 C111 C116 149.4(6)
C101 B1 C111 C116 31.7(8)
C116 C111 C112 C113 -0.2(10)
B1 C111 C112 C113 -172.1(6)
C111 C112 C113 C114 -0.9(11)
C111 C112 C113 C117 -178.4(6)
C112 C113 C114 C115 0.5(11)
C117 C113 C114 C115 178.1(7)
C112 C111 C116 C115 1.6(9)
B1 C111 C116 C115 173.5(6)
C112 C113 C117 F20 -110(2)
C114 C113 C117 F20 72(2)
C112 C113 C117 F21A -23.6(14)
C114 C113 C117 F21A 158.8(12)
C112 C113 C117 F19A 104.5(12)
C114 C113 C117 F19A -73.1(12)
C112 C113 C117 F21 15(2)
C114 C113 C117 F21 -163(2)
C112 C113 C117 F19 130(2)
C114 C113 C117 F19 -47(2)
C112 C113 C117 F20A -139.1(9)
C114 C113 C117 F20A 43.4(12)
C113 C114 C115 C116 0.9(11)
C113 C114 C115 C138 174.7(10)
C113 C114 C115 C118 178.8(8)
C111 C116 C115 C114 -2.0(10)
C111 C116 C115 C138 -175.6(10)
C111 C116 C115 C118 -180.0(7)
C114 C115 C118 F23 -99.8(12)
C116 C115 C118 F23 78.2(13)
C138 C115 C118 F23 -53(12)
C114 C115 C118 F24 139.3(11)
C116 C115 C118 F24 -42.7(14)
C138 C115 C118 F24 -174(12)
C114 C115 C118 F22 18.5(15)
C116 C115 C118 F22 -163.5(10)
C138 C115 C118 F22 65(12)
C114 C115 C138 F22A -158.5(16)
C116 C115 C138 F22A 15(2)
C118 C115 C138 F22A 66(11)
C114 C115 C138 F24A -41(2)
C116 C115 C138 F24A 133.0(17)
C118 C115 C138 F24A -177(100)
C114 C115 C138 F23A 79(2)
C116 C115 C138 F23A -107.3(19)
C118 C115 C138 F23A -57(11)

loop_
_platon_squeeze_void_nr
_platon_squeeze_void_average_x
_platon_squeeze_void_average_y
_platon_squeeze_void_average_z
_platon_squeeze_void_volume
_platon_squeeze_void_count_electrons
_platon_squeeze_void_content
1 0.000 0.000 0.000 252 34 ' '
2 0.000 0.500 0.500 252 34 ' '
